data_1568625
loop_
_publ_author_name
'Dai, Yuyang'
'Xie, Zhuofeng'
'Bao, Manling'
'Liu, Chunmeng'
'Su, Yuanting'

_publ_section_title
;
 Multiple stable redox states and tunable ground states <i>via</i> the
 marriage of viologens and Chichibabin's hydrocarbon.
;
_journal_issue 13
_journal_name_full 'Chemical science'
_journal_page_first 3548
_journal_page_last 3553
_journal_paper_doi 10.1039/d3sc00102d
_journal_volume 14
_journal_year 2023
_chemical_formula_moiety '2(Al C16 F36 O4), C62 H80 B2 N6, 2(C7 H8)'
_chemical_formula_sum 'C108 H96 Al2 B2 F72 N6 O8'
_chemical_formula_weight 3049.48
_space_group_crystal_system monoclinic
_space_group_IT_number 14
_space_group_name_Hall '-P 2ybc'
_space_group_name_H-M_alt 'P 1 21/c 1'
_atom_sites_solution_hydrogens geom
_atom_sites_solution_primary dual
_audit_creation_date 2021-12-26
_audit_creation_method
;
Olex2 1.2
(compiled 2018.05.29 svn.r3508 for OlexSys, GUI svn.r5506)
;
_audit_update_record
;
2022-09-07 deposited with the CCDC.	2023-02-28 downloaded from the CCDC.
;
_cell_angle_alpha 90
_cell_angle_beta 98.219(2)
_cell_angle_gamma 90
_cell_formula_units_Z 4
_cell_length_a 24.7100(12)
_cell_length_b 21.2756(10)
_cell_length_c 24.7191(12)
_cell_measurement_reflns_used 9867
_cell_measurement_temperature 120(2)
_cell_measurement_theta_max 54.01
_cell_measurement_theta_min 3.31
_cell_volume 12861.9(11)
_computing_cell_refinement 'SAINT V8.40B (?, 2016)'
_computing_data_reduction 'SAINT V8.40B (?, 2016)'
_computing_molecular_graphics 'Olex2 (Dolomanov et al., 2009)'
_computing_publication_material 'Olex2 (Dolomanov et al., 2009)'
_computing_structure_refinement 'ShelXL (Sheldrick, 2015)'
_computing_structure_solution 'ShelXT (Sheldrick, 2015)'
_diffrn_ambient_temperature 120.0
_diffrn_measured_fraction_theta_full 0.997
_diffrn_measured_fraction_theta_max 0.995
_diffrn_measurement_device_type 'Bruker APEX-II CCD'
_diffrn_measurement_method '\f and \w scans'
_diffrn_radiation_type GaK\a
_diffrn_radiation_wavelength 1.34139
_diffrn_reflns_av_R_equivalents 0.0815
_diffrn_reflns_av_unetI/netI 0.0432
_diffrn_reflns_Laue_measured_fraction_full 0.997
_diffrn_reflns_Laue_measured_fraction_max 0.995
_diffrn_reflns_limit_h_max 29
_diffrn_reflns_limit_h_min -29
_diffrn_reflns_limit_k_max 25
_diffrn_reflns_limit_k_min -25
_diffrn_reflns_limit_l_max 29
_diffrn_reflns_limit_l_min -29
_diffrn_reflns_number 204947
_diffrn_reflns_point_group_measured_fraction_full 0.997
_diffrn_reflns_point_group_measured_fraction_max 0.995
_diffrn_reflns_theta_full 53.594
_diffrn_reflns_theta_max 54.083
_diffrn_reflns_theta_min 1.571
_diffrn_standards_number 0
_exptl_absorpt_coefficient_mu 1.067
_exptl_absorpt_correction_T_max 0.7240
_exptl_absorpt_correction_T_min 0.5766
_exptl_absorpt_correction_type none
_exptl_absorpt_process_details
;
SADABS-2016/2 (Bruker,2016/2) was used for absorption correction.
wR2(int) was 0.1388 before and 0.1088 after correction.
The Ratio of minimum to maximum transmission is 0.7964.
The \l/2 correction factor is Not present.
;
_exptl_crystal_colour purple
_exptl_crystal_density_diffrn 1.575
_exptl_crystal_description plate
_exptl_crystal_F_000 6136
_exptl_crystal_size_max 0.24
_exptl_crystal_size_mid 0.22
_exptl_crystal_size_min 0.20
_refine_diff_density_max 1.480
_refine_diff_density_min -0.899
_refine_diff_density_rms 0.140
_refine_ls_extinction_method none
_refine_ls_goodness_of_fit_ref 1.028
_refine_ls_hydrogen_treatment constr
_refine_ls_matrix_type full
_refine_ls_number_parameters 1950
_refine_ls_number_reflns 23898
_refine_ls_number_restraints 1967
_refine_ls_restrained_S_all 1.127
_refine_ls_R_factor_all 0.1491
_refine_ls_R_factor_gt 0.1444
_refine_ls_shift/su_max 0.001
_refine_ls_shift/su_mean 0.000
_refine_ls_structure_factor_coef Fsqd
_refine_ls_weighting_details 'w=1/[\s^2^(Fo^2^)+(0.1003P)^2^+100.0000P] where P=(Fo^2^+2Fc^2^)/3'
_refine_ls_weighting_scheme calc
_refine_ls_wR_factor_gt 0.3288
_refine_ls_wR_factor_ref 0.3316
_reflns_Friedel_coverage 0.000
_reflns_number_gt 22252
_reflns_number_total 23898
_reflns_threshold_expression 'I > 2\s(I)'
_cod_data_source_file d3sc00102d2.cif
_cod_data_source_block 1dication
_cod_depositor_comments 'Adding full bibliography for 1568622--1568625.cif.'
_cod_original_cell_volume 12861.8(11)
_cod_database_code 1568625
_shelx_shelxl_version_number 2018/1
_shelx_space_group_comment
;
The symmetry employed for this shelxl refinement is uniquely defined
by the following loop, which should always be used as a source of
symmetry information in preference to the above space-group names.
They are only intended as comments.
;
_olex2_refinement_description
;
1. Twinned data refinement
 Scales: 0.5765(17)
 0.4235(17)
2. Fixed Uiso
 At 1.2 times of:
  All C(H) groups
 At 1.5 times of:
  All C(H,H,H) groups
3. Restrained distances
 C73-C71
 1.54 with sigma of 0.01
 C90-C87
 1.54 with sigma of 0.01
 C8S-C9S
 1.54 with sigma of 0.01
 C15S-C16S
 1.54 with sigma of 0.01
 C91-C97
 1.54 with sigma of 0.01
 C1S-C2S
 1.54 with sigma of 0.01
 C93-C91
 1.54 with sigma of 0.01
 C15S-C17S \\sim C15S-C21S
 with sigma of 0.02
 C15S-C18S \\sim C15S-C20S
 with sigma of 0.02
 C14S-C8S \\sim C8S-C10S
 with sigma of 0.02
 C13S-C8S \\sim C11S-C8S
 with sigma of 0.02
 C83-C85 \\sim C83-C86 \\sim C83-C84
 with sigma of 0.02
 C85-C86 \\sim C86-C84 \\sim C84-C85
 with sigma of 0.02
 C85-F50 \\sim C85-F51 \\sim C85-F49
 with sigma of 0.02
 F50-F51 \\sim F51-F49 \\sim F49-F50
 with sigma of 0.02
 C86-F52 \\sim C86-F54 \\sim C86-F53
 with sigma of 0.02
 F52-F54 \\sim F54-F53 \\sim F53-F52
 with sigma of 0.02
 C84-F47 \\sim C84-F46 \\sim C84-F48
 with sigma of 0.02
 F47-F46 \\sim F46-F48 \\sim F48-F47
 with sigma of 0.02
 C63-C66 \\sim C63-C64 \\sim C63-C65
 with sigma of 0.02
 C66-C64 \\sim C64-C65 \\sim C65-C66
 with sigma of 0.02
 C66-F9 \\sim C66-F8 \\sim C66-F7
 with sigma of 0.02
 F9-F8 \\sim F8-F7 \\sim F7-F9
 with sigma of 0.02
 C64-F2 \\sim C64-F1 \\sim C64-F3
 with sigma of 0.02
 F2-F1 \\sim F1-F3 \\sim F3-F2
 with sigma of 0.02
 C65-F4 \\sim C65-F5 \\sim C65-F6
 with sigma of 0.02
 F4-F5 \\sim F5-F6 \\sim F6-F4
 with sigma of 0.02
 C71-C73 \\sim C71-C74 \\sim C71-C72
 with sigma of 0.02
 C73-C74 \\sim C74-C72 \\sim C72-C73
 with sigma of 0.02
 C73-F23 \\sim C73-F22 \\sim C73-F24
 with sigma of 0.02
 F23-F22 \\sim F22-F24 \\sim F24-F23
 with sigma of 0.02
 C74-F25 \\sim C74-F27 \\sim C74-F26
 with sigma of 0.02
 F25-F27 \\sim F27-F26 \\sim F26-F25
 with sigma of 0.02
 C72-F21 \\sim C72-F20 \\sim C72-F19
 with sigma of 0.02
 F21-F20 \\sim F20-F19 \\sim F19-F21
 with sigma of 0.02
 C75-C78 \\sim C75-C77 \\sim C75-C76
 with sigma of 0.02
 C78-C77 \\sim C77-C76 \\sim C76-C78
 with sigma of 0.02
 C78-F34 \\sim C78-F35 \\sim C78-F36
 with sigma of 0.02
 F34-F35 \\sim F35-F36 \\sim F36-F34
 with sigma of 0.02
 C77-F33 \\sim C77-F31 \\sim C77-F32
 with sigma of 0.02
 F33-F31 \\sim F31-F32 \\sim F32-F33
 with sigma of 0.02
 C67-C69 \\sim C67-C68 \\sim C67-C70
 with sigma of 0.02
 C69-C68 \\sim C68-C70 \\sim C70-C69
 with sigma of 0.02
 C69-F13 \\sim C69-F14 \\sim C69-F15
 with sigma of 0.02
 F13-F14 \\sim F14-F15 \\sim F15-F13
 with sigma of 0.02
 C68-F10 \\sim C68-F12 \\sim C68-F11
 with sigma of 0.02
 F10-F12 \\sim F12-F11 \\sim F11-F10
 with sigma of 0.02
 C76-F29 \\sim C76-F30 \\sim C76-F28
 with sigma of 0.02
 F29-F30 \\sim F30-F28 \\sim F28-F29
 with sigma of 0.02
 C70-F16 \\sim C70-F18 \\sim C70-F17
 with sigma of 0.02
 F16-F18 \\sim F18-F17 \\sim F17-F16
 with sigma of 0.02
 C79-C81 \\sim C79-C80 \\sim C79-C82
 with sigma of 0.02
 C81-C80 \\sim C80-C82 \\sim C82-C81
 with sigma of 0.02
 C81-F41 \\sim C81-F42 \\sim C81-F40
 with sigma of 0.02
 F41-F42 \\sim F42-F40 \\sim F40-F41
 with sigma of 0.02
 C80-F37 \\sim C80-F39 \\sim C80-F38
 with sigma of 0.02
 F37-F39 \\sim F39-F38 \\sim F38-F37
 with sigma of 0.02
 C82-F43 \\sim C82-F44 \\sim C82-F45
 with sigma of 0.02
 F43-F44 \\sim F44-F45 \\sim F45-F43
 with sigma of 0.02
 C94-C92 \\sim C92-C93 \\sim C93-C94
 with sigma of 0.02
 C94-F72 \\sim C94-F71 \\sim C94-F70
 with sigma of 0.02
 F72-F71 \\sim F71-F70 \\sim F70-F72
 with sigma of 0.02
 C92-F64 \\sim C92-F65 \\sim C92-F66
 with sigma of 0.02
 F64-F65 \\sim F65-F66 \\sim F66-F64
 with sigma of 0.02
 C93-F68 \\sim C93-F67 \\sim C93-F69
 with sigma of 0.02
 F68-F67 \\sim F67-F69 \\sim F69-F68
 with sigma of 0.02
 C87-C88 \\sim C87-C89 \\sim C87-C90
 with sigma of 0.02
 C88-C89 \\sim C89-C90 \\sim C90-C88
 with sigma of 0.02
 C88-F55 \\sim C88-F57 \\sim C88-F56
 with sigma of 0.02
 F55-F57 \\sim F57-F56 \\sim F56-F55
 with sigma of 0.02
 C89-F59 \\sim C89-F58 \\sim C89-F60
 with sigma of 0.02
 F59-F58 \\sim F58-F60 \\sim F60-F59
 with sigma of 0.02
 C90-F63 \\sim C90-F62 \\sim C90-F61
 with sigma of 0.02
 F63-F62 \\sim F62-F61 \\sim F61-F63
 with sigma of 0.02
 C9S-C14S \\sim C14S-C13S \\sim C13S-C12S \\sim C12S-C11S \\sim C11S-C10S \\sim
C10S-C9S
 with sigma of 0.02
 C9S-C13S \\sim C9S-C11S \\sim C14S-C12S \\sim C14S-C10S \\sim C12S-C10S \\sim
C13S-C11S
 with sigma of 0.02
 C1S-C3S \\sim C1S-C7S
 with sigma of 0.02
 C1S-C4S \\sim C1S-C6S
 with sigma of 0.02
 C91-C94 \\sim C91-C92 \\sim C91-C93
 with sigma of 0.02
 C91-C97 \\sim C91-C96 \\sim C91-C95
 with sigma of 0.02
 C97-C96 \\sim C96-C95 \\sim C95-C97
 with sigma of 0.02
 C97-F81 \\sim C97-F80 \\sim C97-F79
 with sigma of 0.02
 F81-F80 \\sim F80-F79 \\sim F79-F81
 with sigma of 0.02
 C96-F76 \\sim C96-F78 \\sim C96-F77
 with sigma of 0.02
 F76-F78 \\sim F78-F77 \\sim F77-F76
 with sigma of 0.02
 C95-F73 \\sim C95-F74 \\sim C95-F75
 with sigma of 0.02
 F73-F74 \\sim F74-F75 \\sim F75-F73
 with sigma of 0.02
4. Restrained planarity
 C8S, C9S, C10S, C11S, C12S, C13S, C14S
 with sigma of 0.01
5. Uiso/Uaniso restraints and constraints
N1 \\sim N2 \\sim N3 \\sim N4 \\sim N5 \\sim N6 \\sim C1 \\sim C2 \\sim C3
\\sim C4 \\sim C5 \\sim C6 \\sim C7 \\sim C8 \\sim C9 \\sim C10 \\sim C11 \\sim
C12 \\sim C13 \\sim C14 \\sim C15 \\sim C16 \\sim C17 \\sim C18 \\sim C19 \\sim
C20 \\sim C21 \\sim C22 \\sim C23 \\sim C24 \\sim C25 \\sim C26 \\sim C27 \\sim
C28 \\sim C29 \\sim C30 \\sim C31 \\sim C32 \\sim C33 \\sim C34 \\sim C35 \\sim
C36 \\sim C37 \\sim C38 \\sim C39 \\sim C40 \\sim C41 \\sim C42 \\sim C43 \\sim
C44 \\sim C45 \\sim C46 \\sim C47 \\sim C48 \\sim C49 \\sim C50 \\sim C51 \\sim
C52 \\sim C53 \\sim C54 \\sim C55 \\sim C56 \\sim C57 \\sim C58 \\sim C59 \\sim
C60 \\sim C61 \\sim C62 \\sim B1 \\sim B2: within 2A with sigma of 0.01 and
sigma for terminal atoms of 0.02
Al1 \\sim F1 \\sim F2 \\sim F3 \\sim F4 \\sim F5 \\sim F6 \\sim F7 \\sim F8
\\sim F9 \\sim F10 \\sim F11 \\sim F12 \\sim F13 \\sim F14 \\sim F15 \\sim F16
\\sim F17 \\sim F18 \\sim F19 \\sim F20 \\sim F21 \\sim F22 \\sim F23 \\sim F24
\\sim F25 \\sim F26 \\sim F27 \\sim F28 \\sim F29 \\sim F30 \\sim F31 \\sim F32
\\sim F33 \\sim F34 \\sim F35 \\sim F36 \\sim O1 \\sim O2 \\sim O3 \\sim O4
\\sim C63 \\sim C64 \\sim C65 \\sim C66 \\sim C67 \\sim C68 \\sim C69 \\sim C70
\\sim C71 \\sim C72 \\sim C73 \\sim C74 \\sim C75 \\sim C76 \\sim C77 \\sim
C78: within 2A with sigma of 0.01 and sigma for terminal atoms of 0.02
C91 \\sim Al2 \\sim F37 \\sim F38 \\sim F39 \\sim F40 \\sim F41 \\sim F42 \\sim
F43 \\sim F44 \\sim F45 \\sim F46 \\sim F47 \\sim F48 \\sim F49 \\sim F50 \\sim
F51 \\sim F52 \\sim F53 \\sim F54 \\sim F55 \\sim F56 \\sim F57 \\sim F58 \\sim
F59 \\sim F60 \\sim F61 \\sim F62 \\sim F63 \\sim F64 \\sim F65 \\sim F66 \\sim
F67 \\sim F68 \\sim F69 \\sim F70 \\sim F71 \\sim F72 \\sim O5 \\sim O6 \\sim
O7 \\sim O8 \\sim C79 \\sim C80 \\sim C81 \\sim C82 \\sim C83 \\sim C84 \\sim
C85 \\sim C86 \\sim C87 \\sim C88 \\sim C89 \\sim C90 \\sim C92 \\sim C93 \\sim
C94 \\sim F73 \\sim F74 \\sim F75 \\sim F76 \\sim F77 \\sim F78 \\sim F79 \\sim
F80 \\sim F81 \\sim C95 \\sim C96 \\sim C97: within 2A with sigma of 0.01 and
sigma for terminal atoms of 0.02
C1S \\sim C2S \\sim C3S \\sim C4S \\sim C5S \\sim C6S \\sim C7S: within 2A with
sigma of 0.01 and sigma for terminal atoms of 0.02
C8S \\sim C9S \\sim C10S \\sim C11S \\sim C12S \\sim C13S \\sim C14S \\sim C15S
\\sim C16S \\sim C17S \\sim C18S \\sim C19S \\sim C20S \\sim C21S: within 2A
with sigma of 0.01 and sigma for terminal atoms of 0.02
6. Others
 Fixed Sof: F64(0.5) F65(0.5) F66(0.5) F67(0.5) F68(0.5) F69(0.5) F70(0.5)
 F71(0.5) F72(0.5) C92(0.5) C93(0.5) C94(0.5) F73(0.5) F74(0.5) F75(0.5)
 F76(0.5) F77(0.5) F78(0.5) F79(0.5) F80(0.5) F81(0.5) C95(0.5) C96(0.5)
 C97(0.5) C8S(0.5) H8SA(0.5) H8SB(0.5) H8SC(0.5) C9S(0.5) C10S(0.5) H10S(0.5)
 C11S(0.5) H11S(0.5) C12S(0.5) H12S(0.5) C13S(0.5) H13S(0.5) C14S(0.5)
 H14S(0.5) C15S(0.5) H15D(0.5) H15E(0.5) H15F(0.5) C21S(0.5) H21S(0.5)
 C16S(0.5) C17S(0.5) H17S(0.5) C18S(0.5) H18S(0.5) C19S(0.5) H19S(0.5)
 C20S(0.5) H20S(0.5)
7.a Ternary CH refined with riding coordinates:
 C14(H14), C17(H17), C26(H26), C29(H29), C45(H45), C48(H48), C57(H57), C60(H60)
7.b Aromatic/amide H refined with riding coordinates:
 C2(H2), C3(H3), C4(H4), C5(H5), C6(H6), C7(H7), C10(H10), C11(H11), C12(H12),
 C22(H22), C23(H23), C24(H24), C33(H33), C34(H34), C35(H35), C36(H36), C37(H37),
  C38(H38), C41(H41), C42(H42), C43(H43), C53(H53), C54(H54), C55(H55),
 C3S(H3S), C4S(H4S), C5S(H5S), C6S(H6S), C7S(H7S), C10S(H10S), C11S(H11S),
 C12S(H12S), C13S(H13S), C14S(H14S), C21S(H21S), C17S(H17S), C18S(H18S),
 C19S(H19S), C20S(H20S)
7.c Fitted hexagon refined as free rotating group:
 C9S(C10S,C11S,C12S,C13S,C14S), C21S(C16S,C17S,C18S,C19S,C20S)
7.d Idealised Me refined as rotating group:
 C15(H15A,H15B,H15C), C16(H16A,H16B,H16C), C18(H18A,H18B,H18C), C19(H19A,H19B,
 H19C), C27(H27A,H27B,H27C), C28(H28A,H28B,H28C), C30(H30A,H30B,H30C), C31(H31A,
 H31B,H31C), C46(H46A,H46B,H46C), C47(H47A,H47B,H47C), C49(H49A,H49B,H49C),
 C50(H50A,H50B,H50C), C58(H58A,H58B,H58C), C59(H59A,H59B,H59C), C61(H61A,H61B,
 H61C), C62(H62A,H62B,H62C), C1S(H1SA,H1SB,H1SC), C8S(H8SA,H8SB,H8SC),
 C15S(H15D,H15E,H15F)
;
_olex2_submission_special_instructions 'No special instructions were received'

loop_
_space_group_symop_operation_xyz
'x, y, z'
'-x, y+1/2, -z+1/2'
'-x, -y, -z'
'x, -y-1/2, z-1/2'

loop_
_atom_site_label
_atom_site_type_symbol
_atom_site_fract_x
_atom_site_fract_y
_atom_site_fract_z
_atom_site_U_iso_or_equiv
_atom_site_adp_type
_atom_site_occupancy
_atom_site_site_symmetry_order
_atom_site_calc_flag
_atom_site_refinement_flags_posn
_atom_site_refinement_flags_adp
_atom_site_refinement_flags_occupancy
_atom_site_disorder_assembly
_atom_site_disorder_group
C91 C 0.3997(4) 0.4542(5) 0.6861(4) 0.074(2) Uani 1 1 d D U . . .
Al2 Al 0.45542(8) 0.52121(9) 0.78351(9) 0.0265(4) Uani 1 1 d . U . A 3
F37 F 0.3447(5) 0.4880(6) 0.9350(5) 0.177(5) Uani 1 1 d D U . A 3
F38 F 0.3753(5) 0.4381(4) 0.8731(5) 0.144(4) Uani 1 1 d D U . A 3
F39 F 0.4315(5) 0.4849(6) 0.9328(5) 0.168(5) Uani 1 1 d D U . A 3
F40 F 0.3887(6) 0.6062(6) 0.9476(4) 0.174(5) Uani 1 1 d D U . A 3
F41 F 0.3862(5) 0.6565(4) 0.8739(5) 0.157(4) Uani 1 1 d D U . A 3
F42 F 0.4556(4) 0.6049(5) 0.9037(5) 0.157(4) Uani 1 1 d D U . A 3
F43 F 0.2934(4) 0.5828(5) 0.8860(5) 0.149(4) Uani 1 1 d D U . A 3
F44 F 0.3150(5) 0.6023(5) 0.8070(4) 0.150(4) Uani 1 1 d D U . A 3
F45 F 0.2957(5) 0.5064(6) 0.8276(6) 0.201(6) Uani 1 1 d D U . A 3
F46 F 0.5347(5) 0.6790(6) 0.6726(5) 0.170(5) Uani 1 1 d D U . A 3
F47 F 0.5133(4) 0.5877(5) 0.6708(4) 0.131(4) Uani 1 1 d D U . A 3
F48 F 0.5819(3) 0.6187(6) 0.7252(4) 0.150(4) Uani 1 1 d D U . A 3
F49 F 0.4495(5) 0.7271(4) 0.7035(6) 0.184(5) Uani 1 1 d D U . A 3
F50 F 0.4177(4) 0.6398(4) 0.6838(4) 0.120(3) Uani 1 1 d D U . A 3
F51 F 0.4103(4) 0.6803(6) 0.7597(4) 0.164(5) Uani 1 1 d D U . A 3
F52 F 0.4978(4) 0.7071(5) 0.8282(4) 0.143(4) Uani 1 1 d D U . A 3
F53 F 0.5718(3) 0.6629(4) 0.8196(3) 0.099(3) Uani 1 1 d D U . A 3
F54 F 0.5447(4) 0.7401(4) 0.7675(4) 0.131(3) Uani 1 1 d D U . A 3
F55 F 0.6340(4) 0.4154(6) 0.8112(5) 0.157(4) Uani 1 1 d D U . A 3
F56 F 0.5731(5) 0.4639(6) 0.7497(5) 0.175(5) Uani 1 1 d D U . A 3
F57 F 0.5585(5) 0.3627(4) 0.7710(4) 0.146(4) Uani 1 1 d D U . A 3
F58 F 0.5826(6) 0.3475(5) 0.8744(6) 0.192(6) Uani 1 1 d D U . A 3
F59 F 0.4948(4) 0.3512(4) 0.8412(4) 0.126(3) Uani 1 1 d D U . A 3
F60 F 0.5253(6) 0.4099(6) 0.9180(4) 0.170(5) Uani 1 1 d D U . A 3
F61 F 0.5448(4) 0.5225(5) 0.8993(5) 0.151(4) Uani 1 1 d D U . A 3
F62 F 0.6036(4) 0.5297(5) 0.8418(6) 0.162(5) Uani 1 1 d D U . A 3
F63 F 0.6144(4) 0.4628(6) 0.9105(4) 0.154(4) Uani 1 1 d D U . A 3
F64 F 0.3718(8) 0.4280(8) 0.5949(8) 0.099(4) Uani 0.5 1 d D U P B 3
F65 F 0.4490(7) 0.4807(9) 0.6206(8) 0.105(4) Uani 0.5 1 d D U P B 3
F66 F 0.3681(7) 0.5293(8) 0.6175(7) 0.091(4) Uani 0.5 1 d D U P B 3
F67 F 0.3288(6) 0.4343(7) 0.7489(6) 0.093(4) Uani 0.5 1 d D U P C 3
F68 F 0.3003(7) 0.4500(9) 0.6602(7) 0.116(5) Uani 0.5 1 d D U P C 3
F69 F 0.3277(7) 0.5310(7) 0.7120(7) 0.107(5) Uani 0.5 1 d D U P C 3
F70 F 0.4214(7) 0.3702(6) 0.7484(6) 0.085(4) Uani 0.5 1 d D U P D 3
F71 F 0.4520(6) 0.3726(9) 0.6730(7) 0.094(4) Uani 0.5 1 d D U P D 3
F72 F 0.3717(8) 0.3464(11) 0.6767(8) 0.105(5) Uani 0.5 1 d D U P D 3
O5 O 0.4068(3) 0.5353(4) 0.8246(3) 0.0704(18) Uani 1 1 d . U . A 3
O6 O 0.4865(3) 0.5903(3) 0.7730(3) 0.0638(17) Uani 1 1 d . U . A 3
O7 O 0.5011(3) 0.4670(4) 0.8112(4) 0.080(2) Uani 1 1 d . U . A 3
O8 O 0.4238(3) 0.4933(3) 0.7231(3) 0.0629(17) Uani 1 1 d . U . A 3
C79 C 0.3798(4) 0.5457(4) 0.8651(5) 0.070(2) Uani 1 1 d D U . A 3
C80 C 0.3822(5) 0.4888(6) 0.9025(5) 0.111(3) Uani 1 1 d D U . A 3
C81 C 0.4029(5) 0.6034(6) 0.8987(5) 0.110(4) Uani 1 1 d D U . A 3
C82 C 0.3189(6) 0.5602(6) 0.8457(6) 0.116(4) Uani 1 1 d D U . A 3
C83 C 0.4961(3) 0.6434(4) 0.7495(4) 0.0467(17) Uani 1 1 d D U . A 3
C84 C 0.5319(4) 0.6308(5) 0.7048(4) 0.081(3) Uani 1 1 d D U . A 3
C85 C 0.4432(4) 0.6730(5) 0.7242(4) 0.086(3) Uani 1 1 d D U . A 3
C86 C 0.5276(4) 0.6885(5) 0.7913(4) 0.076(3) Uani 1 1 d D U . A 3
C87 C 0.5468(4) 0.4417(5) 0.8337(5) 0.072(2) Uani 1 1 d D U . A 3
C88 C 0.5814(5) 0.4195(6) 0.7909(6) 0.123(4) Uani 1 1 d D U . A 3
C89 C 0.5350(5) 0.3838(6) 0.8689(5) 0.120(4) Uani 1 1 d D U . A 3
C90 C 0.5778(5) 0.4902(5) 0.8728(5) 0.113(4) Uani 1 1 d D U . A 3
C92 C 0.3968(7) 0.4737(7) 0.6268(7) 0.090(3) Uani 0.5 1 d D U P B 3
C93 C 0.3419(6) 0.4676(7) 0.7025(6) 0.090(4) Uani 0.5 1 d D U P C 3
C94 C 0.4098(7) 0.3848(8) 0.6961(6) 0.083(3) Uani 0.5 1 d D U P D 3
F73 F 0.3513(7) 0.4503(8) 0.5923(8) 0.094(4) Uani 0.5 1 d D U P A 5
F74 F 0.3483(7) 0.5354(8) 0.6398(8) 0.107(5) Uani 0.5 1 d D U P A 5
F75 F 0.4226(7) 0.5106(8) 0.6080(7) 0.097(4) Uani 0.5 1 d D U P A 5
F76 F 0.3801(8) 0.3855(8) 0.7454(6) 0.105(4) Uani 0.5 1 d D U P A 5
F77 F 0.3551(8) 0.3593(9) 0.6622(8) 0.105(5) Uani 0.5 1 d D U P A 5
F78 F 0.3148(7) 0.4341(10) 0.6972(8) 0.107(4) Uani 0.5 1 d D U P A 5
F79 F 0.4681(6) 0.3713(6) 0.7046(6) 0.085(4) Uani 0.5 1 d D U P A 5
F80 F 0.4460(7) 0.3943(8) 0.6184(6) 0.108(4) Uani 0.5 1 d D U P A 5
F81 F 0.4996(6) 0.4552(8) 0.6694(6) 0.091(4) Uani 0.5 1 d D U P A 5
C95 C 0.3792(6) 0.4872(8) 0.6311(7) 0.091(3) Uani 0.5 1 d D U P A 5
C96 C 0.3604(7) 0.4048(8) 0.6969(6) 0.090(3) Uani 0.5 1 d D U P A 5
C97 C 0.4513(6) 0.4205(7) 0.6705(6) 0.088(3) Uani 0.5 1 d D U P A 5
Al1 Al -0.01288(8) 0.50762(9) 0.28351(9) 0.0283(4) Uani 1 1 d . U . E 2
F1 F -0.0110(5) 0.7280(4) 0.2639(5) 0.160(4) Uani 1 1 d D U . E 2
F2 F 0.0047(6) 0.6637(6) 0.3279(6) 0.192(6) Uani 1 1 d D U . E 2
F3 F -0.0673(3) 0.6545(5) 0.2669(5) 0.142(4) Uani 1 1 d D U . E 2
F4 F -0.0276(5) 0.6927(4) 0.1675(5) 0.152(4) Uani 1 1 d D U . E 2
F5 F -0.0614(4) 0.6037(5) 0.1775(6) 0.191(6) Uani 1 1 d D U . E 2
F6 F 0.0152(6) 0.6057(7) 0.1480(4) 0.188(5) Uani 1 1 d D U . E 2
F7 F 0.0747(4) 0.7113(4) 0.2195(4) 0.125(3) Uani 1 1 d D U . E 2
F8 F 0.1082(3) 0.6152(4) 0.2221(4) 0.109(3) Uani 1 1 d D U . E 2
F9 F 0.0906(4) 0.6637(5) 0.2969(4) 0.137(4) Uani 1 1 d D U . E 2
F10 F -0.1467(5) 0.4604(5) 0.3189(6) 0.175(5) Uani 1 1 d D U . E 2
F11 F -0.1832(3) 0.5450(4) 0.3536(3) 0.100(3) Uani 1 1 d D U . E 2
F12 F -0.1448(3) 0.5529(5) 0.2833(3) 0.110(3) Uani 1 1 d D U . E 2
F13 F -0.1260(4) 0.4518(5) 0.4147(4) 0.122(3) Uani 1 1 d D U . E 2
F14 F -0.0443(5) 0.4861(7) 0.4443(4) 0.193(6) Uani 1 1 d D U . E 2
F15 F -0.0587(4) 0.4239(4) 0.3768(5) 0.136(4) Uani 1 1 d D U . E 2
F16 F -0.1187(3) 0.5661(6) 0.4457(3) 0.134(4) Uani 1 1 d D U . E 2
F17 F -0.1114(5) 0.6354(4) 0.3767(6) 0.167(5) Uani 1 1 d D U . E 2
F18 F -0.0367(4) 0.5980(7) 0.4268(5) 0.188(5) Uani 1 1 d D U . E 2
F19 F 0.1775(3) 0.4321(7) 0.3276(5) 0.191(5) Uani 1 1 d D U . E 2
F20 F 0.1205(4) 0.4511(7) 0.2552(5) 0.185(5) Uani 1 1 d D U . E 2
F21 F 0.1376(4) 0.5238(5) 0.3176(6) 0.207(6) Uani 1 1 d D U . E 2
F22 F 0.0458(4) 0.3402(4) 0.3528(4) 0.120(3) Uani 1 1 d D U . E 2
F23 F 0.0977(4) 0.3415(5) 0.2916(3) 0.129(4) Uani 1 1 d D U . E 2
F24 F 0.1310(3) 0.3477(4) 0.3771(3) 0.104(3) Uani 1 1 d D U . E 2
F25 F 0.0617(4) 0.4250(6) 0.4239(4) 0.155(5) Uani 1 1 d D U . E 2
F26 F 0.0692(4) 0.5192(5) 0.3945(5) 0.179(6) Uani 1 1 d D U . E 2
F27 F 0.1418(4) 0.4677(5) 0.4172(5) 0.177(5) Uani 1 1 d D U . E 2
F28 F -0.1579(5) 0.3953(7) 0.2159(4) 0.166(5) Uani 1 1 d D U . E 2
F29 F -0.1492(4) 0.4804(4) 0.1654(4) 0.165(5) Uani 1 1 d D U . E 2
F30 F -0.1427(3) 0.3894(3) 0.1307(3) 0.089(2) Uani 1 1 d D U . E 2
F31 F -0.0708(6) 0.4842(5) 0.1172(4) 0.169(5) Uani 1 1 d D U . E 2
F32 F -0.0385(4) 0.3842(5) 0.1168(4) 0.136(4) Uani 1 1 d D U . E 2
F33 F 0.0116(4) 0.4563(6) 0.1656(4) 0.144(4) Uani 1 1 d D U . E 2
F34 F -0.0812(5) 0.3133(4) 0.1935(4) 0.139(4) Uani 1 1 d D U . E 2
F35 F -0.0603(4) 0.3537(4) 0.2719(3) 0.110(3) Uani 1 1 d D U . E 2
F36 F 0.0003(4) 0.3545(5) 0.2181(4) 0.143(4) Uani 1 1 d D U . E 2
O1 O 0.0171(3) 0.5714(3) 0.2602(3) 0.0535(15) Uani 1 1 d . U . E 2
O2 O -0.0470(2) 0.5312(3) 0.3350(2) 0.0471(13) Uani 1 1 d . U . E 2
O3 O 0.0365(2) 0.4544(3) 0.3066(3) 0.0529(15) Uani 1 1 d . U . E 2
O4 O -0.0584(3) 0.4710(3) 0.2343(2) 0.0497(14) Uani 1 1 d . U . E 2
C63 C 0.0171(4) 0.6286(5) 0.2372(4) 0.066(2) Uani 1 1 d D U . E 2
C64 C -0.0154(5) 0.6713(6) 0.2762(6) 0.105(3) Uani 1 1 d D U . E 2
C65 C -0.0154(5) 0.6322(5) 0.1803(6) 0.118(4) Uani 1 1 d D U . E 2
C66 C 0.0747(5) 0.6536(5) 0.2433(4) 0.086(3) Uani 1 1 d D U . E 2
C67 C -0.0870(5) 0.5315(6) 0.3665(5) 0.086(3) Uani 1 1 d D U . E 2
C68 C -0.1410(5) 0.5247(6) 0.3306(5) 0.099(3) Uani 1 1 d D U . E 2
C69 C -0.0806(5) 0.4702(7) 0.4021(6) 0.121(4) Uani 1 1 d D U . E 2
C70 C -0.0897(5) 0.5840(7) 0.4056(5) 0.122(4) Uani 1 1 d D U . E 2
C71 C 0.0852(4) 0.4370(4) 0.3358(4) 0.067(2) Uani 1 1 d D U . E 2
C72 C 0.1318(5) 0.4618(6) 0.3092(5) 0.128(4) Uani 1 1 d D U . E 2
C73 C 0.0900(4) 0.3650(5) 0.3400(4) 0.084(3) Uani 1 1 d D U . E 2
C74 C 0.0895(4) 0.4630(6) 0.3945(6) 0.117(4) Uani 1 1 d D U . E 2
C75 C -0.0704(4) 0.4251(5) 0.1972(4) 0.075(2) Uani 1 1 d D U . E 2
C76 C -0.1317(5) 0.4235(5) 0.1765(4) 0.102(3) Uani 1 1 d D U . E 2
C77 C -0.0409(5) 0.4362(5) 0.1459(5) 0.107(4) Uani 1 1 d D U . E 2
C78 C -0.0539(5) 0.3593(6) 0.2197(4) 0.100(3) Uani 1 1 d D U . E 2
N1 N 0.2621(2) 0.6075(2) 0.5008(2) 0.0252(11) Uani 1 1 d . U . F 1
N2 N 0.2359(2) 0.7208(3) 0.5257(2) 0.0282(11) Uani 1 1 d . U . F 1
N3 N 0.3003(3) 0.7136(3) 0.4694(3) 0.0367(13) Uani 1 1 d . U . F 1
N4 N 0.2351(2) 0.2782(2) 0.5042(2) 0.0218(10) Uani 1 1 d . U . F 1
N5 N 0.2081(3) 0.1674(3) 0.5379(3) 0.0319(12) Uani 1 1 d . U . F 1
N6 N 0.2596(2) 0.1693(2) 0.4680(2) 0.0252(11) Uani 1 1 d . U . F 1
C1 C 0.2516(3) 0.4775(3) 0.5037(3) 0.0229(12) Uani 1 1 d . U . F 1
C2 C 0.2754(3) 0.5067(3) 0.4642(3) 0.0375(16) Uani 1 1 d . U . F 1
H2 H 0.289038 0.482145 0.436978 0.045 Uiso 1 1 calc R . . F 1
C3 C 0.2800(4) 0.5705(3) 0.4628(3) 0.0387(16) Uani 1 1 d . U . F 1
H3 H 0.296385 0.589390 0.434318 0.046 Uiso 1 1 calc R . . F 1
C4 C 0.2329(3) 0.5158(3) 0.5434(3) 0.0322(14) Uani 1 1 d . U . F 1
H4 H 0.216490 0.497388 0.572026 0.039 Uiso 1 1 calc R . . F 1
C5 C 0.2383(3) 0.5791(3) 0.5407(3) 0.0356(15) Uani 1 1 d . U . F 1
H5 H 0.225095 0.604487 0.567597 0.043 Uiso 1 1 calc R . . F 1
C6 C 0.2907(4) 0.7772(3) 0.4798(4) 0.0440(17) Uani 1 1 d . U . F 1
H6 H 0.308890 0.811652 0.465933 0.053 Uiso 1 1 calc R . . F 1
C7 C 0.2524(3) 0.7817(4) 0.5121(4) 0.0424(17) Uani 1 1 d . U . F 1
H7 H 0.238231 0.819897 0.524128 0.051 Uiso 1 1 calc R . . F 1
C8 C 0.3384(3) 0.6978(3) 0.4319(3) 0.0313(14) Uani 1 1 d . U . F 1
C9 C 0.3182(4) 0.6890(4) 0.3763(4) 0.0434(17) Uani 1 1 d . U . F 1
C10 C 0.3575(4) 0.6794(4) 0.3416(4) 0.0498(19) Uani 1 1 d . U . F 1
H10 H 0.346366 0.673570 0.303500 0.060 Uiso 1 1 calc R . . F 1
C11 C 0.4124(4) 0.6782(5) 0.3625(4) 0.053(2) Uani 1 1 d . U . F 1
H11 H 0.438379 0.672273 0.338083 0.064 Uiso 1 1 calc R . . F 1
C12 C 0.4298(4) 0.6849(5) 0.4140(4) 0.0502(19) Uani 1 1 d . U . F 1
H12 H 0.467938 0.682449 0.426552 0.060 Uiso 1 1 calc R . . F 1
C13 C 0.3927(3) 0.6959(4) 0.4524(4) 0.0445(17) Uani 1 1 d . U . F 1
C14 C 0.2580(4) 0.6906(5) 0.3538(4) 0.060(2) Uani 1 1 d . U . F 1
H14 H 0.237448 0.683623 0.385288 0.072 Uiso 1 1 calc R . . F 1
C15 C 0.2417(5) 0.7552(7) 0.3305(5) 0.082(4) Uani 1 1 d . U . F 1
H15A H 0.251613 0.787208 0.358714 0.123 Uiso 1 1 calc GR . . F 1
H15B H 0.202134 0.756332 0.318645 0.123 Uiso 1 1 calc GR . . F 1
H15C H 0.260869 0.763728 0.299216 0.123 Uiso 1 1 calc GR . . F 1
C16 C 0.2422(5) 0.6363(6) 0.3128(6) 0.079(3) Uani 1 1 d . U . F 1
H16A H 0.265953 0.637312 0.284214 0.119 Uiso 1 1 calc GR . . F 1
H16B H 0.204033 0.641138 0.296043 0.119 Uiso 1 1 calc GR . . F 1
H16C H 0.246710 0.595953 0.332077 0.119 Uiso 1 1 calc GR . . F 1
C17 C 0.4134(4) 0.7031(6) 0.5137(4) 0.065(3) Uani 1 1 d . U . F 1
H17 H 0.382941 0.724728 0.528793 0.078 Uiso 1 1 calc R . . F 1
C18 C 0.4183(8) 0.6415(10) 0.5414(7) 0.132(6) Uani 1 1 d . U . F 1
H18A H 0.384290 0.617851 0.531775 0.199 Uiso 1 1 calc GR . . F 1
H18B H 0.425205 0.647865 0.581043 0.199 Uiso 1 1 calc GR . . F 1
H18C H 0.448734 0.617965 0.529750 0.199 Uiso 1 1 calc GR . . F 1
C19 C 0.4604(6) 0.7433(7) 0.5286(6) 0.094(4) Uani 1 1 d . U . F 1
H19A H 0.493235 0.722540 0.519250 0.141 Uiso 1 1 calc GR . . F 1
H19B H 0.465011 0.751479 0.568049 0.141 Uiso 1 1 calc GR . . F 1
H19C H 0.454837 0.783169 0.508750 0.141 Uiso 1 1 calc GR . . F 1
C20 C 0.1901(3) 0.7154(3) 0.5568(3) 0.0299(13) Uani 1 1 d . U . F 1
C21 C 0.2008(3) 0.7135(4) 0.6137(3) 0.0391(16) Uani 1 1 d . U . F 1
C22 C 0.1538(4) 0.7113(4) 0.6406(4) 0.0443(17) Uani 1 1 d . U . F 1
H22 H 0.158394 0.710771 0.679449 0.053 Uiso 1 1 calc R . . F 1
C23 C 0.1036(4) 0.7100(4) 0.6130(4) 0.0471(18) Uani 1 1 d . U . F 1
H23 H 0.073487 0.709398 0.632898 0.057 Uiso 1 1 calc R . . F 1
C24 C 0.0934(4) 0.7095(5) 0.5574(4) 0.0499(19) Uani 1 1 d . U . F 1
H24 H 0.056918 0.706672 0.539176 0.060 Uiso 1 1 calc R . . F 1
C25 C 0.1373(3) 0.7132(4) 0.5275(3) 0.0406(16) Uani 1 1 d . U . F 1
C26 C 0.2572(5) 0.7135(5) 0.6441(5) 0.062(2) Uani 1 1 d . U . F 1
H26 H 0.283070 0.705097 0.617247 0.074 Uiso 1 1 calc R . . F 1
C27 C 0.2715(6) 0.7793(7) 0.6702(6) 0.096(4) Uani 1 1 d . U . F 1
H27A H 0.268080 0.811308 0.641410 0.144 Uiso 1 1 calc GR . . F 1
H27B H 0.309074 0.778844 0.689288 0.144 Uiso 1 1 calc GR . . F 1
H27C H 0.246256 0.788959 0.696215 0.144 Uiso 1 1 calc GR . . F 1
C28 C 0.2659(5) 0.6630(6) 0.6876(5) 0.074(3) Uani 1 1 d . U . F 1
H28A H 0.242524 0.671505 0.715663 0.110 Uiso 1 1 calc GR . . F 1
H28B H 0.304282 0.662783 0.704447 0.110 Uiso 1 1 calc GR . . F 1
H28C H 0.256415 0.621876 0.670981 0.110 Uiso 1 1 calc GR . . F 1
C29 C 0.1277(4) 0.7145(5) 0.4645(4) 0.055(2) Uani 1 1 d . U . F 1
H29 H 0.161928 0.730335 0.451941 0.065 Uiso 1 1 calc R . . F 1
C30 C 0.0814(6) 0.7576(6) 0.4414(5) 0.076(3) Uani 1 1 d . U . F 1
H30A H 0.049446 0.749344 0.459570 0.115 Uiso 1 1 calc GR . . F 1
H30B H 0.072034 0.749947 0.402039 0.115 Uiso 1 1 calc GR . . F 1
H30C H 0.092873 0.801437 0.447471 0.115 Uiso 1 1 calc GR . . F 1
C31 C 0.1183(6) 0.6453(6) 0.4433(5) 0.076(3) Uani 1 1 d . U . F 1
H31A H 0.151637 0.620685 0.454101 0.114 Uiso 1 1 calc GR . . F 1
H31B H 0.109489 0.645521 0.403407 0.114 Uiso 1 1 calc GR . . F 1
H31C H 0.088015 0.626569 0.459278 0.114 Uiso 1 1 calc GR . . F 1
C32 C 0.2453(2) 0.4084(3) 0.5044(3) 0.0212(12) Uani 1 1 d . U . F 1
C33 C 0.2414(3) 0.3743(3) 0.4563(3) 0.0326(15) Uani 1 1 d . U . F 1
H33 H 0.242469 0.395323 0.422521 0.039 Uiso 1 1 calc R . . F 1
C34 C 0.2360(3) 0.3102(3) 0.4575(3) 0.0296(14) Uani 1 1 d . U . F 1
H34 H 0.232727 0.287611 0.424031 0.036 Uiso 1 1 calc R . . F 1
C35 C 0.2429(3) 0.3748(3) 0.5531(3) 0.0297(14) Uani 1 1 d . U . F 1
H35 H 0.244776 0.397030 0.586605 0.036 Uiso 1 1 calc R . . F 1
C36 C 0.2382(3) 0.3121(3) 0.5532(3) 0.0348(15) Uani 1 1 d . U . F 1
H36 H 0.236835 0.290535 0.586569 0.042 Uiso 1 1 calc R . . F 1
C37 C 0.2495(3) 0.1074(3) 0.4815(3) 0.0340(15) Uani 1 1 d . U . F 1
H37 H 0.262238 0.071509 0.464211 0.041 Uiso 1 1 calc R . . F 1
C38 C 0.2188(3) 0.1057(3) 0.5228(3) 0.0369(16) Uani 1 1 d . U . F 1
H38 H 0.206652 0.068718 0.538883 0.044 Uiso 1 1 calc R . . F 1
C39 C 0.2980(3) 0.1849(3) 0.4310(3) 0.0241(12) Uani 1 1 d . U . F 1
C40 C 0.3517(3) 0.1962(3) 0.4524(3) 0.0293(14) Uani 1 1 d . U . F 1
C41 C 0.3872(3) 0.2110(4) 0.4146(3) 0.0355(15) Uani 1 1 d . U . F 1
H41 H 0.424657 0.218916 0.427455 0.043 Uiso 1 1 calc R . . F 1
C42 C 0.3694(3) 0.2143(4) 0.3603(3) 0.0343(15) Uani 1 1 d . U . F 1
H42 H 0.394595 0.224612 0.335995 0.041 Uiso 1 1 calc R . . F 1
C43 C 0.3164(3) 0.2032(3) 0.3398(3) 0.0320(14) Uani 1 1 d . U . F 1
H43 H 0.304901 0.205622 0.301499 0.038 Uiso 1 1 calc R . . F 1
C44 C 0.2777(3) 0.1877(3) 0.3755(3) 0.0291(13) Uani 1 1 d . U . F 1
C45 C 0.3724(4) 0.1938(4) 0.5132(3) 0.0443(19) Uani 1 1 d . U . F 1
H45 H 0.341615 0.179015 0.532103 0.053 Uiso 1 1 calc R . . F 1
C46 C 0.4181(5) 0.1465(5) 0.5246(4) 0.066(3) Uani 1 1 d . U . F 1
H46A H 0.405796 0.105914 0.508574 0.099 Uiso 1 1 calc GR . . F 1
H46B H 0.428220 0.141780 0.564183 0.099 Uiso 1 1 calc GR . . F 1
H46C H 0.449811 0.161074 0.508453 0.099 Uiso 1 1 calc GR . . F 1
C47 C 0.3901(4) 0.2569(5) 0.5366(4) 0.052(2) Uani 1 1 d . U . F 1
H47A H 0.425000 0.268657 0.524896 0.078 Uiso 1 1 calc GR . . F 1
H47B H 0.394583 0.254836 0.576622 0.078 Uiso 1 1 calc GR . . F 1
H47C H 0.362348 0.288426 0.523659 0.078 Uiso 1 1 calc GR . . F 1
C48 C 0.2185(3) 0.1758(4) 0.3539(3) 0.0377(16) Uani 1 1 d . U . F 1
H48 H 0.197064 0.179866 0.385117 0.045 Uiso 1 1 calc R . . F 1
C49 C 0.1951(4) 0.2210(5) 0.3102(4) 0.060(3) Uani 1 1 d . U . F 1
H49A H 0.203475 0.264126 0.322547 0.090 Uiso 1 1 calc GR . . F 1
H49B H 0.155379 0.215443 0.302582 0.090 Uiso 1 1 calc GR . . F 1
H49C H 0.211192 0.212939 0.276830 0.090 Uiso 1 1 calc GR . . F 1
C50 C 0.2125(5) 0.1091(5) 0.3331(5) 0.070(3) Uani 1 1 d . U . F 1
H50A H 0.245146 0.097090 0.317255 0.105 Uiso 1 1 calc GR . . F 1
H50B H 0.180243 0.106058 0.305055 0.105 Uiso 1 1 calc GR . . F 1
H50C H 0.208077 0.080733 0.363419 0.105 Uiso 1 1 calc GR . . F 1
C51 C 0.1744(3) 0.1805(3) 0.5791(3) 0.0306(14) Uani 1 1 d . U . F 1
C52 C 0.1193(3) 0.1908(4) 0.5638(3) 0.0376(16) Uani 1 1 d . U . F 1
C53 C 0.0879(3) 0.2045(4) 0.6055(4) 0.0427(17) Uani 1 1 d . U . F 1
H53 H 0.050097 0.213348 0.595795 0.051 Uiso 1 1 calc R . . F 1
C54 C 0.1098(3) 0.2056(4) 0.6592(3) 0.0416(17) Uani 1 1 d . U . F 1
H54 H 0.087205 0.213367 0.686515 0.050 Uiso 1 1 calc R . . F 1
C55 C 0.1654(4) 0.1951(4) 0.6736(4) 0.0433(17) Uani 1 1 d . U . F 1
H55 H 0.180903 0.196390 0.711037 0.052 Uiso 1 1 calc R . . F 1
C56 C 0.1986(3) 0.1828(4) 0.6345(3) 0.0382(16) Uani 1 1 d . U . F 1
C57 C 0.0928(4) 0.1877(5) 0.5043(4) 0.056(2) Uani 1 1 d . U . F 1
H57 H 0.121067 0.174161 0.481640 0.067 Uiso 1 1 calc R . . F 1
C58 C 0.0481(6) 0.1422(8) 0.4969(5) 0.087(4) Uani 1 1 d . U . F 1
H58A H 0.063143 0.099563 0.497047 0.130 Uiso 1 1 calc GR . . F 1
H58B H 0.024965 0.149979 0.461896 0.130 Uiso 1 1 calc GR . . F 1
H58C H 0.026124 0.146435 0.526720 0.130 Uiso 1 1 calc GR . . F 1
C59 C 0.0731(5) 0.2550(7) 0.4859(5) 0.081(4) Uani 1 1 d . U . F 1
H59A H 0.073035 0.281815 0.518130 0.121 Uiso 1 1 calc GR . . F 1
H59B H 0.036097 0.252771 0.465619 0.121 Uiso 1 1 calc GR . . F 1
H59C H 0.097972 0.272795 0.462345 0.121 Uiso 1 1 calc GR . . F 1
C60 C 0.2594(4) 0.1684(5) 0.6529(4) 0.056(2) Uani 1 1 d . U . F 1
H60 H 0.278417 0.171360 0.619847 0.067 Uiso 1 1 calc R . . F 1
C61 C 0.2864(4) 0.2142(6) 0.6941(5) 0.073(3) Uani 1 1 d . U . F 1
H61A H 0.287162 0.255789 0.677226 0.110 Uiso 1 1 calc GR . . F 1
H61B H 0.323853 0.200344 0.706888 0.110 Uiso 1 1 calc GR . . F 1
H61C H 0.265791 0.216348 0.725083 0.110 Uiso 1 1 calc GR . . F 1
C62 C 0.2658(5) 0.1004(6) 0.6740(6) 0.084(4) Uani 1 1 d . U . F 1
H62A H 0.237801 0.091576 0.697278 0.126 Uiso 1 1 calc GR . . F 1
H62B H 0.302177 0.095106 0.695267 0.126 Uiso 1 1 calc GR . . F 1
H62C H 0.261629 0.071351 0.642954 0.126 Uiso 1 1 calc GR . . F 1
B1 B 0.2656(3) 0.6784(3) 0.4976(4) 0.0281(14) Uani 1 1 d . U . F 1
B2 B 0.2336(3) 0.2073(3) 0.5034(3) 0.0250(13) Uani 1 1 d . U . F 1
C1S C 0.1979(7) 0.9369(13) 0.6580(6) 0.171(8) Uani 1 1 d D U . G 4
H1SA H 0.169952 0.966746 0.666159 0.257 Uiso 1 1 calc GR . . G 4
H1SB H 0.233390 0.948687 0.678473 0.257 Uiso 1 1 calc GR . . G 4
H1SC H 0.188135 0.894489 0.668740 0.257 Uiso 1 1 calc GR . . G 4
C2S C 0.2014(5) 0.9381(7) 0.5967(5) 0.078(3) Uani 1 1 d D U . G 4
C3S C 0.1563(6) 0.9340(7) 0.5582(5) 0.089(3) Uani 1 1 d D U . G 4
H3S H 0.121344 0.928604 0.569247 0.107 Uiso 1 1 calc R . . G 4
C4S C 0.1606(5) 0.9375(6) 0.5044(5) 0.078(3) Uani 1 1 d D U . G 4
H4S H 0.128924 0.936258 0.477607 0.094 Uiso 1 1 calc R . . G 4
C5S C 0.2159(4) 0.9432(5) 0.4881(4) 0.058(2) Uani 1 1 d . U . G 4
H5S H 0.220583 0.943912 0.450620 0.069 Uiso 1 1 calc R . . G 4
C6S C 0.2593(4) 0.9474(4) 0.5275(4) 0.055(2) Uani 1 1 d D U . G 4
H6S H 0.294838 0.953151 0.517923 0.065 Uiso 1 1 calc R . . G 4
C7S C 0.2526(5) 0.9436(5) 0.5802(5) 0.063(2) Uani 1 1 d D U . G 4
H7S H 0.283971 0.944701 0.607220 0.076 Uiso 1 1 calc R . . G 4
C8S C 0.4404(8) 0.4346(14) 0.4643(8) 0.120(7) Uani 0.5 1 d D U P H 4
H8SA H 0.429335 0.455820 0.496192 0.180 Uiso 0.5 1 calc GR . P H 4
H8SB H 0.474332 0.453474 0.455661 0.180 Uiso 0.5 1 calc GR . P H 4
H8SC H 0.446413 0.389880 0.472465 0.180 Uiso 0.5 1 calc GR . P H 4
C9S C 0.3949(6) 0.4421(8) 0.4149(6) 0.102(4) Uani 0.5 1 d D U P H 4
C10S C 0.3618(8) 0.3913(7) 0.3967(7) 0.099(4) Uani 0.5 1 d DG U P H 4
H10S H 0.367001 0.351902 0.414762 0.119 Uiso 0.5 1 calc R . P H 4
C11S C 0.3209(7) 0.3983(8) 0.3523(8) 0.098(4) Uani 0.5 1 d DG U P H 4
H11S H 0.298253 0.363639 0.339878 0.117 Uiso 0.5 1 calc R . P H 4
C12S C 0.3132(7) 0.4560(10) 0.3259(6) 0.096(4) Uani 0.5 1 d DG U P H 4
H12S H 0.285332 0.460773 0.295509 0.116 Uiso 0.5 1 calc R . P H 4
C13S C 0.3464(8) 0.5067(7) 0.3440(7) 0.099(4) Uani 0.5 1 d DG U P H 4
H13S H 0.341158 0.546172 0.326023 0.118 Uiso 0.5 1 calc R . P H 4
C14S C 0.3872(8) 0.4998(7) 0.3885(8) 0.099(4) Uani 0.5 1 d DG U P H 4
H14S H 0.409906 0.534437 0.400908 0.119 Uiso 0.5 1 calc R . P H 4
C15S C 0.3120(12) 0.3963(13) 0.3247(10) 0.113(6) Uani 0.5 1 d D U P I 6
H15D H 0.326826 0.356367 0.313506 0.169 Uiso 0.5 1 calc GR . P I 6
H15E H 0.306808 0.425139 0.293458 0.169 Uiso 0.5 1 calc GR . P I 6
H15F H 0.276845 0.388775 0.337477 0.169 Uiso 0.5 1 calc GR . P I 6
C21S C 0.3689(8) 0.3901(7) 0.4175(8) 0.100(4) Uani 0.5 1 d D U P I 6
H21S H 0.357162 0.347789 0.419744 0.119 Uiso 0.5 1 calc R . P I 6
C16S C 0.3519(7) 0.4253(8) 0.3707(7) 0.101(4) Uani 0.5 1 d DG U P I 6
C17S C 0.3691(8) 0.4872(8) 0.3675(7) 0.097(4) Uani 0.5 1 d DG U P I 6
H17S H 0.357489 0.511195 0.335511 0.116 Uiso 0.5 1 calc R . P I 6
C18S C 0.4033(8) 0.5139(7) 0.4109(9) 0.104(4) Uani 0.5 1 d DG U P I 6
H18S H 0.415003 0.556264 0.408680 0.125 Uiso 0.5 1 calc R . P I 6
C19S C 0.4202(7) 0.4788(10) 0.4577(7) 0.107(4) Uani 0.5 1 d G U P I 6
H19S H 0.443598 0.497096 0.487382 0.128 Uiso 0.5 1 calc R . P I 6
C20S C 0.4031(8) 0.4169(10) 0.4610(7) 0.106(4) Uani 0.5 1 d DG U P I 6
H20S H 0.414677 0.392859 0.492914 0.127 Uiso 0.5 1 calc R . P I 6

loop_
_atom_site_aniso_label
_atom_site_aniso_U_11
_atom_site_aniso_U_22
_atom_site_aniso_U_33
_atom_site_aniso_U_23
_atom_site_aniso_U_13
_atom_site_aniso_U_12
C91 0.082(4) 0.060(4) 0.071(4) -0.007(4) -0.019(4) -0.007(4)
Al2 0.0248(9) 0.0203(9) 0.0348(10) 0.0015(8) 0.0055(8) -0.0002(8)
F37 0.180(10) 0.191(10) 0.188(10) 0.073(9) 0.126(8) -0.012(8)
F38 0.223(11) 0.044(4) 0.172(9) 0.016(5) 0.055(8) -0.004(6)
F39 0.163(9) 0.204(11) 0.143(8) 0.105(8) 0.043(7) 0.067(9)
F40 0.237(12) 0.164(10) 0.130(8) -0.078(8) 0.050(8) 0.049(9)
F41 0.184(10) 0.047(4) 0.239(12) -0.016(6) 0.033(9) 0.007(6)
F42 0.094(6) 0.154(9) 0.213(11) -0.090(8) -0.006(7) -0.028(6)
F43 0.076(5) 0.164(9) 0.220(11) 0.027(8) 0.071(6) 0.035(6)
F44 0.148(8) 0.146(9) 0.140(8) 0.041(7) -0.037(7) 0.043(7)
F45 0.111(8) 0.155(10) 0.314(15) 0.009(10) -0.043(9) -0.070(7)
F46 0.197(10) 0.181(10) 0.151(9) 0.062(8) 0.091(8) -0.042(9)
F47 0.112(6) 0.191(9) 0.099(6) -0.097(6) 0.052(5) -0.045(6)
F48 0.079(5) 0.269(12) 0.109(7) -0.056(8) 0.036(5) 0.026(7)
F49 0.188(10) 0.052(5) 0.288(13) 0.072(7) -0.048(10) 0.013(6)
F50 0.101(6) 0.117(7) 0.122(7) -0.010(5) -0.057(5) 0.016(5)
F51 0.111(7) 0.259(12) 0.123(7) 0.006(8) 0.021(6) 0.118(8)
F52 0.110(6) 0.183(9) 0.139(8) -0.114(7) 0.030(6) -0.001(6)
F53 0.089(5) 0.104(6) 0.094(5) -0.020(4) -0.022(4) -0.004(4)
F54 0.140(7) 0.069(5) 0.174(9) -0.005(5) -0.008(6) -0.058(5)
F55 0.083(6) 0.204(11) 0.196(10) -0.067(9) 0.059(6) 0.028(7)
F56 0.233(12) 0.158(9) 0.158(9) 0.076(8) 0.112(9) 0.001(9)
F57 0.252(12) 0.079(6) 0.109(7) -0.036(5) 0.033(7) 0.022(7)
F58 0.232(12) 0.093(7) 0.230(12) 0.059(8) -0.042(10) 0.067(8)
F59 0.149(8) 0.084(5) 0.155(8) -0.008(5) 0.057(7) -0.058(6)
F60 0.237(12) 0.176(10) 0.117(8) -0.004(7) 0.096(8) 0.050(9)
F61 0.123(7) 0.139(8) 0.190(10) -0.109(7) 0.019(7) 0.019(6)
F62 0.101(7) 0.092(6) 0.280(13) 0.004(8) -0.016(8) -0.047(5)
F63 0.121(7) 0.168(9) 0.147(8) -0.039(7) -0.071(6) 0.031(7)
F64 0.130(10) 0.094(9) 0.066(7) -0.024(7) -0.004(8) -0.016(8)
F65 0.102(8) 0.113(8) 0.098(7) 0.001(7) 0.002(7) -0.010(7)
F66 0.106(9) 0.076(7) 0.085(8) 0.019(7) -0.005(7) 0.001(7)
F67 0.088(7) 0.104(8) 0.093(8) -0.003(7) 0.030(7) -0.034(7)
F68 0.076(8) 0.146(10) 0.118(10) -0.022(10) -0.011(8) -0.003(8)
F69 0.109(10) 0.084(8) 0.121(10) -0.016(8) -0.003(8) 0.048(8)
F70 0.106(8) 0.053(6) 0.086(7) 0.017(6) -0.020(7) -0.007(6)
F71 0.099(8) 0.102(8) 0.080(8) -0.025(8) 0.010(7) 0.036(7)
F72 0.128(10) 0.068(8) 0.105(9) -0.001(8) -0.032(8) -0.033(8)
O5 0.081(4) 0.076(4) 0.064(4) -0.002(3) 0.043(3) -0.003(4)
O6 0.072(4) 0.041(3) 0.081(4) 0.011(3) 0.023(3) -0.025(3)
O7 0.055(4) 0.057(4) 0.116(5) 0.018(4) -0.027(4) 0.017(3)
O8 0.063(4) 0.054(4) 0.066(4) -0.020(3) -0.010(3) -0.004(3)
C79 0.072(5) 0.047(4) 0.103(5) 0.006(4) 0.056(4) 0.003(4)
C80 0.118(7) 0.089(7) 0.138(8) 0.040(6) 0.063(6) 0.001(6)
C81 0.117(7) 0.083(6) 0.138(8) -0.033(6) 0.046(7) 0.008(6)
C82 0.089(7) 0.102(7) 0.159(8) 0.012(7) 0.020(7) 0.002(6)
C83 0.043(3) 0.035(3) 0.068(4) 0.000(3) 0.028(3) -0.008(3)
C84 0.066(5) 0.100(6) 0.088(6) -0.008(5) 0.048(5) -0.013(5)
C85 0.068(6) 0.081(6) 0.111(7) 0.002(6) 0.018(5) 0.019(5)
C86 0.067(5) 0.059(5) 0.105(6) -0.012(5) 0.022(5) -0.010(5)
C87 0.059(4) 0.056(5) 0.102(6) 0.006(4) 0.008(4) 0.020(4)
C88 0.130(7) 0.112(7) 0.133(8) 0.011(7) 0.041(7) 0.014(7)
C89 0.128(8) 0.097(7) 0.135(8) 0.011(7) 0.020(7) 0.026(7)
C90 0.072(6) 0.104(7) 0.155(8) -0.025(7) -0.014(6) 0.023(6)
C92 0.098(6) 0.080(6) 0.084(6) -0.004(5) -0.010(6) -0.009(6)
C93 0.089(7) 0.087(7) 0.088(7) -0.013(6) -0.007(6) -0.008(6)
C94 0.093(6) 0.073(5) 0.078(6) -0.007(5) -0.010(5) -0.013(5)
F73 0.099(9) 0.094(9) 0.075(7) -0.015(8) -0.035(7) 0.004(7)
F74 0.113(9) 0.073(7) 0.125(10) -0.012(8) -0.021(8) 0.044(7)
F75 0.105(9) 0.091(8) 0.089(8) 0.016(7) -0.001(7) -0.021(7)
F76 0.119(8) 0.112(8) 0.086(7) 0.027(7) 0.022(7) -0.041(8)
F77 0.121(10) 0.063(9) 0.116(10) 0.002(8) -0.030(9) -0.051(8)
F78 0.067(8) 0.141(9) 0.110(9) -0.014(9) 0.010(8) 0.011(7)
F79 0.091(8) 0.067(6) 0.087(8) -0.016(7) -0.019(7) 0.022(6)
F80 0.121(9) 0.121(9) 0.082(7) -0.031(7) 0.009(7) 0.004(8)
F81 0.071(7) 0.111(10) 0.088(8) -0.001(8) 0.002(7) -0.007(7)
C95 0.101(7) 0.076(6) 0.086(6) -0.002(6) -0.015(6) -0.005(6)
C96 0.094(6) 0.082(6) 0.086(6) -0.006(5) -0.011(5) -0.013(5)
C97 0.096(6) 0.081(6) 0.080(6) -0.009(6) -0.007(5) -0.007(6)
Al1 0.0259(10) 0.0244(9) 0.0338(11) 0.0018(8) 0.0016(8) 0.0038(8)
F1 0.205(10) 0.071(5) 0.237(11) 0.027(7) 0.146(9) 0.025(6)
F2 0.190(11) 0.169(10) 0.212(12) -0.118(10) 0.016(10) -0.027(9)
F3 0.073(5) 0.115(7) 0.245(11) 0.076(7) 0.047(6) 0.024(5)
F4 0.170(9) 0.078(6) 0.181(9) 0.051(6) -0.070(7) 0.010(6)
F5 0.145(8) 0.137(8) 0.247(12) 0.087(8) -0.121(8) -0.059(7)
F6 0.287(14) 0.215(12) 0.067(6) 0.000(7) 0.044(8) 0.068(11)
F7 0.116(6) 0.095(6) 0.162(8) 0.061(6) 0.016(6) -0.058(5)
F8 0.076(5) 0.120(6) 0.146(7) 0.015(6) 0.066(5) 0.026(5)
F9 0.147(8) 0.146(8) 0.099(6) 0.031(6) -0.049(6) -0.044(7)
F10 0.128(8) 0.177(10) 0.233(12) -0.030(9) 0.068(8) -0.095(8)
F11 0.082(5) 0.167(8) 0.053(4) 0.012(4) 0.019(3) 0.056(5)
F12 0.057(4) 0.216(9) 0.061(4) 0.021(5) 0.021(3) 0.006(5)
F13 0.111(6) 0.121(7) 0.147(8) 0.031(6) 0.064(6) 0.023(5)
F14 0.152(9) 0.327(15) 0.104(7) 0.091(9) 0.039(6) 0.110(10)
F15 0.133(7) 0.089(6) 0.210(10) 0.072(6) 0.102(7) 0.042(5)
F16 0.080(5) 0.249(11) 0.082(5) -0.063(6) 0.039(4) -0.032(6)
F17 0.184(10) 0.065(5) 0.267(13) 0.035(7) 0.085(10) 0.010(6)
F18 0.119(8) 0.245(12) 0.209(11) -0.142(10) 0.061(8) -0.074(8)
F19 0.042(4) 0.303(14) 0.232(11) 0.120(11) 0.032(6) 0.042(7)
F20 0.102(7) 0.310(14) 0.157(9) 0.095(10) 0.067(7) 0.029(9)
F21 0.122(7) 0.146(9) 0.312(14) 0.127(9) -0.108(8) -0.088(7)
F22 0.117(7) 0.092(6) 0.134(7) 0.047(5) -0.039(6) -0.034(5)
F23 0.164(8) 0.113(6) 0.098(6) -0.049(5) -0.019(6) 0.073(6)
F24 0.100(5) 0.083(5) 0.115(6) 0.032(4) -0.034(5) 0.020(4)
F25 0.139(8) 0.245(13) 0.080(6) -0.025(7) 0.016(6) 0.057(9)
F26 0.138(8) 0.132(7) 0.233(11) -0.138(8) -0.096(7) 0.073(6)
F27 0.135(7) 0.163(8) 0.192(9) -0.104(7) -0.119(7) 0.091(7)
F28 0.126(8) 0.254(13) 0.128(8) -0.068(9) 0.052(6) -0.083(8)
F29 0.136(7) 0.118(7) 0.199(9) -0.088(7) -0.120(7) 0.073(6)
F30 0.117(6) 0.073(4) 0.065(4) -0.024(3) -0.024(4) -0.021(4)
F31 0.286(13) 0.122(8) 0.080(6) 0.029(6) -0.035(7) -0.052(9)
F32 0.149(8) 0.164(9) 0.099(6) -0.075(6) 0.032(6) -0.009(7)
F33 0.119(7) 0.196(10) 0.128(7) -0.035(7) 0.054(6) -0.065(7)
F34 0.218(10) 0.063(5) 0.114(7) 0.009(5) -0.054(7) -0.034(6)
F35 0.174(8) 0.082(5) 0.067(4) 0.023(4) -0.003(5) -0.029(5)
F36 0.138(8) 0.109(6) 0.164(9) -0.071(6) -0.037(7) 0.057(6)
O1 0.052(3) 0.047(3) 0.060(3) 0.019(3) 0.002(3) -0.013(3)
O2 0.042(3) 0.063(3) 0.038(3) -0.006(3) 0.012(2) 0.001(3)
O3 0.039(3) 0.048(3) 0.066(4) -0.002(3) -0.007(3) 0.021(3)
O4 0.058(3) 0.045(3) 0.040(3) -0.018(2) -0.015(2) 0.008(3)
C63 0.063(4) 0.045(4) 0.091(5) 0.029(4) 0.016(4) -0.004(4)
C64 0.093(6) 0.078(6) 0.151(8) 0.027(7) 0.044(6) -0.001(6)
C65 0.134(8) 0.085(7) 0.128(8) 0.040(6) -0.011(7) -0.016(6)
C66 0.081(6) 0.073(6) 0.100(7) 0.032(5) 0.005(6) -0.005(5)
C67 0.069(5) 0.114(6) 0.083(5) 0.010(5) 0.041(4) 0.011(5)
C68 0.067(6) 0.145(8) 0.094(6) 0.011(7) 0.035(5) -0.009(6)
C69 0.106(7) 0.142(8) 0.129(7) 0.030(7) 0.068(6) 0.020(7)
C70 0.103(7) 0.149(8) 0.126(8) -0.012(7) 0.055(6) -0.017(7)
C71 0.037(4) 0.069(5) 0.089(5) 0.006(4) -0.015(4) 0.025(4)
C72 0.060(6) 0.159(8) 0.155(8) 0.060(8) -0.015(6) 0.013(6)
C73 0.068(5) 0.086(6) 0.092(6) 0.015(6) -0.012(5) 0.028(5)
C74 0.081(6) 0.119(7) 0.134(7) -0.031(7) -0.046(6) 0.039(6)
C75 0.092(5) 0.065(5) 0.063(5) -0.020(4) -0.009(4) -0.013(4)
C76 0.102(7) 0.101(7) 0.094(6) -0.041(6) -0.023(6) -0.020(6)
C77 0.123(7) 0.108(7) 0.089(7) -0.035(6) 0.012(6) -0.026(7)
C78 0.140(7) 0.065(6) 0.082(6) -0.002(5) -0.026(6) -0.011(6)
N1 0.032(3) 0.014(2) 0.032(3) -0.004(2) 0.013(2) 0.001(2)
N2 0.029(3) 0.020(2) 0.039(3) -0.002(2) 0.014(2) 0.000(2)
N3 0.043(3) 0.020(3) 0.051(3) -0.002(3) 0.022(3) -0.007(2)
N4 0.030(2) 0.015(2) 0.022(2) 0.001(2) 0.0076(19) 0.004(2)
N5 0.044(3) 0.017(2) 0.040(3) -0.001(2) 0.024(2) 0.000(2)
N6 0.032(3) 0.017(2) 0.030(3) -0.001(2) 0.016(2) -0.001(2)
C1 0.027(3) 0.016(3) 0.027(3) 0.000(2) 0.009(2) 0.004(2)
C2 0.052(4) 0.022(3) 0.044(4) -0.001(3) 0.028(3) 0.000(3)
C3 0.057(4) 0.022(3) 0.044(4) 0.001(3) 0.028(3) -0.003(3)
C4 0.040(3) 0.020(3) 0.041(4) -0.002(3) 0.023(3) -0.002(3)
C5 0.047(4) 0.024(3) 0.042(4) -0.003(3) 0.027(3) 0.001(3)
C6 0.056(4) 0.017(3) 0.064(4) 0.003(3) 0.024(4) -0.007(3)
C7 0.045(4) 0.023(3) 0.064(4) -0.004(3) 0.024(3) -0.005(3)
C8 0.035(3) 0.020(3) 0.043(3) 0.005(3) 0.019(3) -0.010(2)
C9 0.048(4) 0.032(3) 0.051(4) 0.010(3) 0.012(3) -0.011(3)
C10 0.071(5) 0.044(4) 0.039(4) -0.004(3) 0.026(4) -0.012(4)
C11 0.059(5) 0.050(4) 0.058(4) -0.006(4) 0.032(4) -0.009(4)
C12 0.043(4) 0.055(4) 0.058(4) 0.002(4) 0.026(4) -0.010(4)
C13 0.036(3) 0.051(4) 0.048(4) -0.003(3) 0.014(3) -0.013(3)
C14 0.057(5) 0.064(5) 0.059(5) 0.019(4) 0.006(4) -0.009(4)
C15 0.076(7) 0.099(9) 0.068(7) 0.022(7) 0.000(6) 0.006(7)
C16 0.066(7) 0.079(8) 0.084(8) 0.000(6) -0.018(6) -0.017(6)
C17 0.051(5) 0.089(6) 0.053(5) -0.005(5) -0.005(4) -0.018(5)
C18 0.153(13) 0.135(13) 0.089(10) 0.017(9) -0.049(9) -0.051(11)
C19 0.092(8) 0.097(9) 0.089(8) -0.035(7) 0.003(7) -0.046(7)
C20 0.033(3) 0.016(3) 0.042(3) 0.000(3) 0.013(3) 0.005(2)
C21 0.047(4) 0.024(3) 0.047(4) -0.008(3) 0.011(3) 0.002(3)
C22 0.059(4) 0.033(4) 0.044(4) -0.004(3) 0.019(3) 0.006(3)
C23 0.049(4) 0.045(4) 0.054(4) 0.001(4) 0.030(3) 0.011(3)
C24 0.042(4) 0.053(4) 0.058(4) 0.002(4) 0.016(4) 0.003(4)
C25 0.040(3) 0.039(4) 0.044(4) 0.001(3) 0.011(3) 0.007(3)
C26 0.062(5) 0.059(5) 0.060(5) -0.003(4) -0.007(4) -0.011(4)
C27 0.106(9) 0.084(8) 0.082(8) 0.005(7) -0.040(7) -0.041(7)
C28 0.078(7) 0.070(7) 0.062(6) 0.016(5) -0.024(6) 0.011(6)
C29 0.055(5) 0.067(5) 0.040(4) 0.001(4) 0.002(4) 0.002(4)
C30 0.099(8) 0.078(8) 0.049(6) 0.025(5) 0.000(6) 0.004(6)
C31 0.090(8) 0.081(8) 0.050(6) -0.013(5) -0.014(5) 0.010(6)
C32 0.021(3) 0.017(3) 0.025(3) -0.002(2) 0.003(2) 0.001(2)
C33 0.049(4) 0.025(3) 0.022(3) 0.000(3) -0.001(3) 0.007(3)
C34 0.044(4) 0.021(3) 0.023(3) 0.000(2) 0.003(3) 0.007(3)
C35 0.045(4) 0.022(3) 0.025(3) -0.002(3) 0.014(3) 0.002(3)
C36 0.050(4) 0.028(3) 0.029(3) 0.002(3) 0.016(3) 0.001(3)
C37 0.046(4) 0.019(3) 0.041(4) 0.003(3) 0.021(3) -0.002(3)
C38 0.053(4) 0.013(3) 0.050(4) -0.001(3) 0.027(3) -0.001(3)
C39 0.026(3) 0.017(3) 0.031(3) 0.002(2) 0.010(2) -0.002(2)
C40 0.032(3) 0.022(3) 0.033(3) -0.003(3) 0.004(3) -0.003(2)
C41 0.025(3) 0.039(4) 0.042(4) -0.002(3) 0.005(3) -0.007(3)
C42 0.035(3) 0.034(3) 0.037(3) 0.002(3) 0.014(3) -0.005(3)
C43 0.038(3) 0.032(3) 0.028(3) 0.001(3) 0.009(3) -0.003(3)
C44 0.031(3) 0.025(3) 0.033(3) 0.001(3) 0.008(3) 0.004(3)
C45 0.052(4) 0.041(4) 0.035(4) -0.008(3) -0.008(3) -0.002(3)
C46 0.081(7) 0.057(6) 0.048(5) -0.004(5) -0.030(5) 0.019(5)
C47 0.063(5) 0.054(5) 0.036(4) -0.023(4) -0.006(4) -0.009(4)
C48 0.035(4) 0.035(4) 0.042(4) -0.001(3) 0.003(3) 0.001(3)
C49 0.051(5) 0.065(6) 0.059(6) 0.011(5) -0.008(4) 0.006(5)
C50 0.057(6) 0.054(6) 0.091(8) -0.013(6) -0.015(5) -0.005(5)
C51 0.038(3) 0.025(3) 0.034(3) 0.003(3) 0.021(3) -0.002(3)
C52 0.041(3) 0.041(4) 0.034(3) 0.009(3) 0.015(3) 0.003(3)
C53 0.037(4) 0.044(4) 0.052(4) 0.004(3) 0.021(3) 0.008(3)
C54 0.042(4) 0.044(4) 0.044(4) 0.002(3) 0.023(3) 0.005(3)
C55 0.047(4) 0.042(4) 0.043(4) 0.003(3) 0.016(3) 0.005(3)
C56 0.036(3) 0.037(3) 0.044(4) 0.003(3) 0.014(3) 0.008(3)
C57 0.054(5) 0.075(6) 0.040(4) 0.006(4) 0.010(4) 0.008(4)
C58 0.085(8) 0.109(10) 0.066(7) 0.001(7) 0.013(6) -0.014(8)
C59 0.087(8) 0.099(9) 0.053(6) 0.035(6) -0.002(6) 0.019(7)
C60 0.040(4) 0.071(5) 0.059(5) -0.007(4) 0.011(4) 0.015(4)
C61 0.047(5) 0.090(8) 0.075(7) -0.012(6) -0.011(5) 0.001(6)
C62 0.073(7) 0.084(8) 0.086(8) -0.018(7) -0.021(6) 0.033(6)
B1 0.031(3) 0.016(3) 0.039(3) -0.001(3) 0.013(3) -0.006(3)
B2 0.035(3) 0.014(3) 0.029(3) -0.001(3) 0.012(3) -0.001(3)
C1S 0.150(14) 0.183(16) 0.185(16) 0.031(15) 0.039(14) -0.017(14)
C2S 0.077(5) 0.090(6) 0.073(6) 0.018(5) 0.026(5) -0.014(5)
C3S 0.076(6) 0.105(7) 0.091(6) 0.012(6) 0.028(5) -0.019(6)
C4S 0.074(6) 0.079(6) 0.079(6) 0.005(5) 0.003(5) -0.019(5)
C5S 0.070(5) 0.048(4) 0.057(5) 0.000(4) 0.015(4) -0.011(4)
C6S 0.061(5) 0.034(4) 0.070(5) -0.001(4) 0.015(4) -0.002(4)
C7S 0.065(5) 0.056(5) 0.067(5) -0.001(4) 0.007(4) -0.005(4)
C8S 0.126(13) 0.124(13) 0.119(12) -0.010(12) 0.049(12) 0.003(12)
C9S 0.116(8) 0.103(7) 0.104(8) -0.016(6) 0.075(7) 0.015(6)
C10S 0.117(9) 0.095(7) 0.103(9) -0.012(7) 0.078(7) 0.019(7)
C11S 0.115(9) 0.096(7) 0.100(9) -0.019(7) 0.078(8) 0.016(7)
C12S 0.115(9) 0.097(7) 0.096(9) -0.015(7) 0.079(7) 0.014(7)
C13S 0.116(9) 0.100(7) 0.100(9) -0.010(7) 0.085(7) 0.012(7)
C14S 0.116(9) 0.100(7) 0.101(9) -0.017(7) 0.083(7) 0.010(6)
C15S 0.117(12) 0.115(12) 0.118(13) -0.010(12) 0.055(12) 0.018(11)
C21S 0.117(9) 0.095(7) 0.103(9) -0.013(7) 0.075(8) 0.018(7)
C16S 0.117(8) 0.101(7) 0.101(8) -0.016(6) 0.077(7) 0.014(6)
C17S 0.114(9) 0.100(7) 0.097(8) -0.012(7) 0.086(7) 0.012(6)
C18S 0.121(9) 0.104(8) 0.106(9) -0.017(7) 0.080(8) 0.013(7)
C19S 0.122(9) 0.102(8) 0.111(9) -0.019(7) 0.067(8) 0.015(7)
C20S 0.121(9) 0.101(7) 0.110(9) -0.011(7) 0.069(8) 0.014(7)

loop_
_atom_type_symbol
_atom_type_description
_atom_type_scat_dispersion_real
_atom_type_scat_dispersion_imag
_atom_type_scat_source
C C 0.0148 0.0070 'International Tables Vol C Tables 4.2.6.8 and 6.1.1.4'
H H 0.0000 0.0000 'International Tables Vol C Tables 4.2.6.8 and 6.1.1.4'
Al Al 0.1764 0.1845 'International Tables Vol C Tables 4.2.6.8 and 6.1.1.4'
B B 0.0073 0.0030 'International Tables Vol C Tables 4.2.6.8 and 6.1.1.4'
F F 0.0599 0.0411 'International Tables Vol C Tables 4.2.6.8 and 6.1.1.4'
N N 0.0253 0.0136 'International Tables Vol C Tables 4.2.6.8 and 6.1.1.4'
O O 0.0412 0.0250 'International Tables Vol C Tables 4.2.6.8 and 6.1.1.4'

loop_
_geom_angle_atom_site_label_1
_geom_angle_atom_site_label_2
_geom_angle_atom_site_label_3
_geom_angle
_geom_angle_site_symmetry_1
_geom_angle_site_symmetry_3
_geom_angle_publ_flag
O8 C91 C92 116.8(10) . . ?
O8 C91 C93 92.6(10) . . ?
O8 C91 C94 117.2(10) . . ?
C92 C91 C93 106.4(9) . . ?
C94 C91 C92 114.1(9) . . ?
C94 C91 C93 105.8(9) . . ?
C95 C91 C97 99.6(9) . . ?
C96 C91 C95 109.8(9) . . ?
C96 C91 C97 107.4(9) . . ?
O6 Al2 O5 108.2(4) . . ?
O7 Al2 O5 111.5(5) . . ?
O7 Al2 O6 111.3(4) . . ?
O7 Al2 O8 108.4(4) . . ?
O8 Al2 O5 108.1(4) . . ?
O8 Al2 O6 109.3(4) . . ?
C79 O5 Al2 166.1(9) . . ?
C83 O6 Al2 158.9(7) . . ?
C87 O7 Al2 160.8(8) . . ?
C91 O8 Al2 160.4(7) . . ?
O5 C79 C80 110.7(8) . . ?
O5 C79 C81 111.1(9) . . ?
O5 C79 C82 112.3(11) . . ?
C80 C79 C81 109.1(9) . . ?
C80 C79 C82 107.4(8) . . ?
C82 C79 C81 106.1(8) . . ?
F37 C80 F39 108.7(11) . . ?
F37 C80 C79 114.5(11) . . ?
F38 C80 F37 106.6(10) . . ?
F38 C80 F39 107.3(11) . . ?
F38 C80 C79 109.4(10) . . ?
F39 C80 C79 110.0(10) . . ?
F40 C81 F41 106.5(10) . . ?
F40 C81 C79 114.0(11) . . ?
F41 C81 C79 111.3(10) . . ?
F42 C81 F40 108.0(12) . . ?
F42 C81 F41 105.5(11) . . ?
F42 C81 C79 111.2(10) . . ?
F43 C82 C79 112.4(10) . . ?
F44 C82 F43 107.8(11) . . ?
F44 C82 F45 111.2(12) . . ?
F44 C82 C79 109.3(11) . . ?
F45 C82 F43 109.5(11) . . ?
F45 C82 C79 106.7(11) . . ?
O6 C83 C84 109.3(7) . . ?
O6 C83 C85 110.0(7) . . ?
O6 C83 C86 110.3(8) . . ?
C84 C83 C86 107.8(6) . . ?
C85 C83 C84 109.3(8) . . ?
C85 C83 C86 110.1(7) . . ?
F46 C84 C83 112.9(10) . . ?
F47 C84 F46 102.0(10) . . ?
F47 C84 F48 110.2(9) . . ?
F47 C84 C83 113.9(8) . . ?
F48 C84 F46 105.3(9) . . ?
F48 C84 C83 111.7(8) . . ?
F49 C85 F50 104.6(10) . . ?
F49 C85 F51 106.8(10) . . ?
F49 C85 C83 113.3(9) . . ?
F50 C85 C83 112.7(8) . . ?
F51 C85 F50 107.6(10) . . ?
F51 C85 C83 111.4(9) . . ?
F52 C86 F53 105.0(9) . . ?
F52 C86 F54 107.5(9) . . ?
F52 C86 C83 112.1(8) . . ?
F53 C86 F54 106.2(9) . . ?
F53 C86 C83 113.5(8) . . ?
F54 C86 C83 112.1(8) . . ?
O7 C87 C88 111.6(10) . . ?
O7 C87 C89 110.3(10) . . ?
O7 C87 C90 108.4(9) . . ?
C88 C87 C89 108.0(8) . . ?
C88 C87 C90 111.3(8) . . ?
C90 C87 C89 107.1(8) . . ?
F55 C88 F56 110.9(11) . . ?
F55 C88 F57 113.7(11) . . ?
F55 C88 C87 112.0(11) . . ?
F56 C88 F57 108.7(11) . . ?
F56 C88 C87 105.2(11) . . ?
F57 C88 C87 105.9(9) . . ?
F58 C89 C87 105.7(10) . . ?
F59 C89 F58 108.7(10) . . ?
F59 C89 F60 116.8(11) . . ?
F59 C89 C87 108.3(10) . . ?
F60 C89 F58 112.6(11) . . ?
F60 C89 C87 104.0(10) . . ?
F61 C90 F62 109.4(10) . . ?
F61 C90 F63 106.7(10) . . ?
F61 C90 C87 112.0(10) . . ?
F62 C90 C87 107.0(9) . . ?
F63 C90 F62 109.9(10) . . ?
F63 C90 C87 111.9(10) . . ?
F64 C92 C91 108.8(15) . . ?
F64 C92 F66 109.9(12) . . ?
F65 C92 C91 103.4(14) . . ?
F65 C92 F64 112.7(13) . . ?
F65 C92 F66 111.6(13) . . ?
F66 C92 C91 110.3(14) . . ?
F67 C93 C91 115.9(12) . . ?
F68 C93 C91 110.9(13) . . ?
F68 C93 F67 103.9(12) . . ?
F68 C93 F69 101.8(12) . . ?
F69 C93 C91 118.0(14) . . ?
F69 C93 F67 104.5(12) . . ?
F70 C94 C91 113.4(13) . . ?
F71 C94 C91 104.6(13) . . ?
F71 C94 F70 108.1(14) . . ?
F71 C94 F72 107.7(15) . . ?
F72 C94 C91 117.6(17) . . ?
F72 C94 F70 105.0(13) . . ?
F73 C95 C91 115.4(15) . . ?
F73 C95 F75 105.3(13) . . ?
F74 C95 C91 109.5(15) . . ?
F74 C95 F73 108.8(13) . . ?
F74 C95 F75 106.9(14) . . ?
F75 C95 C91 110.5(13) . . ?
F76 C96 C91 102.8(13) . . ?
F77 C96 C91 114.9(16) . . ?
F77 C96 F76 111.5(13) . . ?
F77 C96 F78 111.3(14) . . ?
F78 C96 C91 104.6(14) . . ?
F78 C96 F76 111.2(14) . . ?
F79 C97 C91 112.7(12) . . ?
F79 C97 F80 104.1(12) . . ?
F79 C97 F81 103.3(12) . . ?
F80 C97 C91 116.1(13) . . ?
F80 C97 F81 99.2(11) . . ?
F81 C97 C91 119.3(13) . . ?
O1 Al1 O2 107.9(4) . . ?
O1 Al1 O3 108.7(3) . . ?
O1 Al1 O4 113.4(3) . . ?
O2 Al1 O3 110.7(3) . . ?
O2 Al1 O4 108.6(3) . . ?
O3 Al1 O4 107.5(3) . . ?
C63 O1 Al1 154.2(6) . . ?
C67 O2 Al1 157.0(7) . . ?
C71 O3 Al1 153.4(6) . . ?
C75 O4 Al1 150.4(7) . . ?
O1 C63 C64 103.2(8) . . ?
O1 C63 C65 113.9(9) . . ?
O1 C63 C66 109.6(8) . . ?
C65 C63 C64 106.3(8) . . ?
C66 C63 C64 106.6(7) . . ?
C66 C63 C65 116.2(8) . . ?
F1 C64 F2 108.7(12) . . ?
F1 C64 F3 109.7(10) . . ?
F1 C64 C63 109.2(10) . . ?
F2 C64 F3 111.1(11) . . ?
F2 C64 C63 111.0(11) . . ?
F3 C64 C63 107.2(10) . . ?
F4 C65 C63 109.6(10) . . ?
F5 C65 F4 105.8(10) . . ?
F5 C65 F6 110.5(12) . . ?
F5 C65 C63 111.9(11) . . ?
F6 C65 F4 113.5(12) . . ?
F6 C65 C63 105.5(10) . . ?
F7 C66 C63 109.5(9) . . ?
F8 C66 F7 110.3(9) . . ?
F8 C66 F9 112.2(10) . . ?
F8 C66 C63 112.3(9) . . ?
F9 C66 F7 105.3(9) . . ?
F9 C66 C63 107.0(9) . . ?
O2 C67 C68 108.8(9) . . ?
O2 C67 C69 107.4(9) . . ?
O2 C67 C70 119.1(10) . . ?
C68 C67 C69 105.2(9) . . ?
C70 C67 C68 109.7(9) . . ?
C70 C67 C69 105.8(8) . . ?
F10 C68 C67 105.7(10) . . ?
F11 C68 F10 110.1(10) . . ?
F11 C68 C67 113.8(10) . . ?
F12 C68 F10 105.6(11) . . ?
F12 C68 F11 105.8(9) . . ?
F12 C68 C67 115.5(10) . . ?
F13 C69 F14 114.1(12) . . ?
F13 C69 F15 108.7(10) . . ?
F13 C69 C67 111.9(11) . . ?
F14 C69 F15 106.7(11) . . ?
F14 C69 C67 103.5(11) . . ?
F15 C69 C67 111.7(10) . . ?
F16 C70 F17 113.3(11) . . ?
F16 C70 F18 110.9(11) . . ?
F16 C70 C67 109.9(11) . . ?
F17 C70 F18 107.8(11) . . ?
F17 C70 C67 108.3(11) . . ?
F18 C70 C67 106.3(11) . . ?
O3 C71 C72 110.3(8) . . ?
O3 C71 C73 111.1(8) . . ?
O3 C71 C74 109.9(8) . . ?
C72 C71 C73 108.8(7) . . ?
C72 C71 C74 109.3(8) . . ?
C73 C71 C74 107.4(8) . . ?
F19 C72 F20 107.9(11) . . ?
F19 C72 F21 110.7(11) . . ?
F19 C72 C71 110.7(10) . . ?
F20 C72 C71 108.1(10) . . ?
F21 C72 F20 108.8(11) . . ?
F21 C72 C71 110.5(11) . . ?
F22 C73 F23 107.4(10) . . ?
F22 C73 F24 108.0(9) . . ?
F22 C73 C71 111.3(9) . . ?
F23 C73 C71 109.4(9) . . ?
F24 C73 F23 109.0(8) . . ?
F24 C73 C71 111.7(8) . . ?
F25 C74 C71 108.7(10) . . ?
F26 C74 F25 109.1(12) . . ?
F26 C74 F27 106.4(9) . . ?
F26 C74 C71 110.7(10) . . ?
F27 C74 F25 111.0(11) . . ?
F27 C74 C71 110.8(10) . . ?
O4 C75 C76 110.8(9) . . ?
O4 C75 C77 111.1(9) . . ?
O4 C75 C78 113.2(8) . . ?
C76 C75 C77 106.6(8) . . ?
C76 C75 C78 107.4(8) . . ?
C78 C75 C77 107.5(8) . . ?
F28 C76 C75 108.4(10) . . ?
F29 C76 F28 112.2(12) . . ?
F29 C76 F30 107.7(9) . . ?
F29 C76 C75 109.4(9) . . ?
F30 C76 F28 107.7(9) . . ?
F30 C76 C75 111.5(10) . . ?
F31 C77 C75 104.5(10) . . ?
F32 C77 F31 113.3(10) . . ?
F32 C77 F33 109.5(10) . . ?
F32 C77 C75 112.1(10) . . ?
F33 C77 F31 110.8(10) . . ?
F33 C77 C75 106.4(10) . . ?
F34 C78 F35 106.9(9) . . ?
F34 C78 F36 111.8(11) . . ?
F34 C78 C75 114.2(9) . . ?
F35 C78 F36 106.2(9) . . ?
F35 C78 C75 111.8(10) . . ?
F36 C78 C75 105.7(9) . . ?
C3 N1 C5 117.7(6) . . ?
C3 N1 B1 121.2(6) . . ?
C5 N1 B1 121.0(6) . . ?
C7 N2 C20 118.0(6) . . ?
B1 N2 C7 106.3(6) . . ?
B1 N2 C20 135.0(6) . . ?
C6 N3 C8 118.8(6) . . ?
B1 N3 C6 107.0(6) . . ?
B1 N3 C8 134.0(6) . . ?
C34 N4 C36 118.4(5) . . ?
C34 N4 B2 119.9(6) . . ?
C36 N4 B2 121.6(6) . . ?
C38 N5 C51 121.5(6) . . ?
C38 N5 B2 106.6(5) . . ?
B2 N5 C51 131.8(6) . . ?
C37 N6 C39 121.6(5) . . ?
C37 N6 B2 106.4(5) . . ?
B2 N6 C39 131.2(5) . . ?
C2 C1 C4 117.2(6) . . ?
C2 C1 C32 121.3(6) . . ?
C4 C1 C32 121.5(6) . . ?
C1 C2 H2 119.4 . . ?
C1 C2 C3 121.2(7) . . ?
C3 C2 H2 119.4 . . ?
N1 C3 C2 121.8(7) . . ?
N1 C3 H3 119.1 . . ?
C2 C3 H3 119.1 . . ?
C1 C4 H4 120.1 . . ?
C5 C4 C1 119.9(6) . . ?
C5 C4 H4 120.1 . . ?
N1 C5 H5 118.9 . . ?
C4 C5 N1 122.2(6) . . ?
C4 C5 H5 118.9 . . ?
N3 C6 H6 125.2 . . ?
C7 C6 N3 109.5(7) . . ?
C7 C6 H6 125.2 . . ?
N2 C7 H7 125.3 . . ?
C6 C7 N2 109.4(7) . . ?
C6 C7 H7 125.3 . . ?
C9 C8 N3 118.8(7) . . ?
C13 C8 N3 117.5(7) . . ?
C13 C8 C9 123.6(7) . . ?
C8 C9 C14 123.5(8) . . ?
C10 C9 C8 115.9(8) . . ?
C10 C9 C14 120.6(9) . . ?
C9 C10 H10 119.9 . . ?
C11 C10 C9 120.2(9) . . ?
C11 C10 H10 119.9 . . ?
C10 C11 H11 118.7 . . ?
C12 C11 C10 122.5(8) . . ?
C12 C11 H11 118.7 . . ?
C11 C12 H12 119.4 . . ?
C11 C12 C13 121.1(9) . . ?
C13 C12 H12 119.4 . . ?
C8 C13 C12 116.6(8) . . ?
C8 C13 C17 122.3(8) . . ?
C12 C13 C17 121.1(8) . . ?
C9 C14 H14 106.9 . . ?
C9 C14 C15 110.6(9) . . ?
C9 C14 C16 111.5(10) . . ?
C15 C14 H14 106.9 . . ?
C15 C14 C16 113.5(10) . . ?
C16 C14 H14 106.9 . . ?
C14 C15 H15A 109.5 . . ?
C14 C15 H15B 109.5 . . ?
C14 C15 H15C 109.5 . . ?
H15A C15 H15B 109.5 . . ?
H15A C15 H15C 109.5 . . ?
H15B C15 H15C 109.5 . . ?
C14 C16 H16A 109.5 . . ?
C14 C16 H16B 109.5 . . ?
C14 C16 H16C 109.5 . . ?
H16A C16 H16B 109.5 . . ?
H16A C16 H16C 109.5 . . ?
H16B C16 H16C 109.5 . . ?
C13 C17 H17 104.6 . . ?
C18 C17 C13 111.3(11) . . ?
C18 C17 H17 104.6 . . ?
C19 C17 C13 116.9(10) . . ?
C19 C17 H17 104.6 . . ?
C19 C17 C18 113.4(12) . . ?
C17 C18 H18A 109.5 . . ?
C17 C18 H18B 109.5 . . ?
C17 C18 H18C 109.5 . . ?
H18A C18 H18B 109.5 . . ?
H18A C18 H18C 109.5 . . ?
H18B C18 H18C 109.5 . . ?
C17 C19 H19A 109.5 . . ?
C17 C19 H19B 109.5 . . ?
C17 C19 H19C 109.5 . . ?
H19A C19 H19B 109.5 . . ?
H19A C19 H19C 109.5 . . ?
H19B C19 H19C 109.5 . . ?
C21 C20 N2 118.9(7) . . ?
C21 C20 C25 123.4(7) . . ?
C25 C20 N2 117.7(7) . . ?
C20 C21 C22 115.1(8) . . ?
C20 C21 C26 122.6(8) . . ?
C22 C21 C26 122.3(8) . . ?
C21 C22 H22 119.2 . . ?
C23 C22 C21 121.7(8) . . ?
C23 C22 H22 119.2 . . ?
C22 C23 H23 118.5 . . ?
C22 C23 C24 123.0(8) . . ?
C24 C23 H23 118.5 . . ?
C23 C24 H24 120.4 . . ?
C23 C24 C25 119.1(9) . . ?
C25 C24 H24 120.4 . . ?
C20 C25 C24 117.5(8) . . ?
C20 C25 C29 121.4(7) . . ?
C24 C25 C29 121.1(8) . . ?
C21 C26 H26 107.9 . . ?
C21 C26 C27 110.4(10) . . ?
C21 C26 C28 112.7(9) . . ?
C27 C26 H26 107.9 . . ?
C28 C26 H26 107.9 . . ?
C28 C26 C27 110.0(10) . . ?
C26 C27 H27A 109.5 . . ?
C26 C27 H27B 109.5 . . ?
C26 C27 H27C 109.5 . . ?
H27A C27 H27B 109.5 . . ?
H27A C27 H27C 109.5 . . ?
H27B C27 H27C 109.5 . . ?
C26 C28 H28A 109.5 . . ?
C26 C28 H28B 109.5 . . ?
C26 C28 H28C 109.5 . . ?
H28A C28 H28B 109.5 . . ?
H28A C28 H28C 109.5 . . ?
H28B C28 H28C 109.5 . . ?
C25 C29 H29 107.7 . . ?
C25 C29 C31 108.3(8) . . ?
C30 C29 C25 113.0(9) . . ?
C30 C29 H29 107.7 . . ?
C30 C29 C31 112.1(9) . . ?
C31 C29 H29 107.7 . . ?
C29 C30 H30A 109.5 . . ?
C29 C30 H30B 109.5 . . ?
C29 C30 H30C 109.5 . . ?
H30A C30 H30B 109.5 . . ?
H30A C30 H30C 109.5 . . ?
H30B C30 H30C 109.5 . . ?
C29 C31 H31A 109.5 . . ?
C29 C31 H31B 109.5 . . ?
C29 C31 H31C 109.5 . . ?
H31A C31 H31B 109.5 . . ?
H31A C31 H31C 109.5 . . ?
H31B C31 H31C 109.5 . . ?
C33 C32 C1 120.3(6) . . ?
C33 C32 C35 117.5(6) . . ?
C35 C32 C1 122.3(6) . . ?
C32 C33 H33 120.1 . . ?
C34 C33 C32 119.8(7) . . ?
C34 C33 H33 120.1 . . ?
N4 C34 C33 122.5(6) . . ?
N4 C34 H34 118.8 . . ?
C33 C34 H34 118.8 . . ?
C32 C35 H35 119.3 . . ?
C36 C35 C32 121.5(6) . . ?
C36 C35 H35 119.3 . . ?
N4 C36 H36 119.8 . . ?
C35 C36 N4 120.4(6) . . ?
C35 C36 H36 119.8 . . ?
N6 C37 H37 124.9 . . ?
C38 C37 N6 110.1(6) . . ?
C38 C37 H37 124.9 . . ?
N5 C38 H38 125.6 . . ?
C37 C38 N5 108.8(6) . . ?
C37 C38 H38 125.6 . . ?
C40 C39 N6 118.5(6) . . ?
C40 C39 C44 124.3(6) . . ?
C44 C39 N6 117.1(6) . . ?
C39 C40 C41 116.1(7) . . ?
C39 C40 C45 123.2(7) . . ?
C41 C40 C45 120.7(7) . . ?
C40 C41 H41 119.1 . . ?
C42 C41 C40 121.7(7) . . ?
C42 C41 H41 119.1 . . ?
C41 C42 H42 119.3 . . ?
C41 C42 C43 121.4(7) . . ?
C43 C42 H42 119.3 . . ?
C42 C43 H43 119.8 . . ?
C42 C43 C44 120.3(7) . . ?
C44 C43 H43 119.8 . . ?
C39 C44 C43 116.1(6) . . ?
C39 C44 C48 122.5(6) . . ?
C43 C44 C48 121.4(7) . . ?
C40 C45 H45 107.5 . . ?
C46 C45 C40 110.2(7) . . ?
C46 C45 H45 107.5 . . ?
C47 C45 C40 113.0(7) . . ?
C47 C45 H45 107.5 . . ?
C47 C45 C46 110.9(8) . . ?
C45 C46 H46A 109.5 . . ?
C45 C46 H46B 109.5 . . ?
C45 C46 H46C 109.5 . . ?
H46A C46 H46B 109.5 . . ?
H46A C46 H46C 109.5 . . ?
H46B C46 H46C 109.5 . . ?
C45 C47 H47A 109.5 . . ?
C45 C47 H47B 109.5 . . ?
C45 C47 H47C 109.5 . . ?
H47A C47 H47B 109.5 . . ?
H47A C47 H47C 109.5 . . ?
H47B C47 H47C 109.5 . . ?
C44 C48 H48 107.9 . . ?
C44 C48 C50 108.9(7) . . ?
C49 C48 C44 113.7(7) . . ?
C49 C48 H48 107.9 . . ?
C49 C48 C50 110.3(8) . . ?
C50 C48 H48 107.9 . . ?
C48 C49 H49A 109.5 . . ?
C48 C49 H49B 109.5 . . ?
C48 C49 H49C 109.5 . . ?
H49A C49 H49B 109.5 . . ?
H49A C49 H49C 109.5 . . ?
H49B C49 H49C 109.5 . . ?
C48 C50 H50A 109.5 . . ?
C48 C50 H50B 109.5 . . ?
C48 C50 H50C 109.5 . . ?
H50A C50 H50B 109.5 . . ?
H50A C50 H50C 109.5 . . ?
H50B C50 H50C 109.5 . . ?
C52 C51 N5 119.2(7) . . ?
C52 C51 C56 121.7(6) . . ?
C56 C51 N5 119.1(7) . . ?
C51 C52 C53 117.3(7) . . ?
C51 C52 C57 122.1(7) . . ?
C53 C52 C57 120.6(8) . . ?
C52 C53 H53 118.8 . . ?
C54 C53 C52 122.4(8) . . ?
C54 C53 H53 118.8 . . ?
C53 C54 H54 120.4 . . ?
C53 C54 C55 119.2(7) . . ?
C55 C54 H54 120.4 . . ?
C54 C55 H55 119.4 . . ?
C56 C55 C54 121.1(8) . . ?
C56 C55 H55 119.4 . . ?
C51 C56 C60 122.7(7) . . ?
C55 C56 C51 118.2(7) . . ?
C55 C56 C60 119.0(8) . . ?
C52 C57 H57 108.3 . . ?
C52 C57 C59 108.4(9) . . ?
C58 C57 C52 111.3(9) . . ?
C58 C57 H57 108.3 . . ?
C58 C57 C59 112.0(10) . . ?
C59 C57 H57 108.3 . . ?
C57 C58 H58A 109.5 . . ?
C57 C58 H58B 109.5 . . ?
C57 C58 H58C 109.5 . . ?
H58A C58 H58B 109.5 . . ?
H58A C58 H58C 109.5 . . ?
H58B C58 H58C 109.5 . . ?
C57 C59 H59A 109.5 . . ?
C57 C59 H59B 109.5 . . ?
C57 C59 H59C 109.5 . . ?
H59A C59 H59B 109.5 . . ?
H59A C59 H59C 109.5 . . ?
H59B C59 H59C 109.5 . . ?
C56 C60 H60 107.4 . . ?
C61 C60 C56 113.1(8) . . ?
C61 C60 H60 107.4 . . ?
C61 C60 C62 111.5(10) . . ?
C62 C60 C56 109.7(9) . . ?
C62 C60 H60 107.4 . . ?
C60 C61 H61A 109.5 . . ?
C60 C61 H61B 109.5 . . ?
C60 C61 H61C 109.5 . . ?
H61A C61 H61B 109.5 . . ?
H61A C61 H61C 109.5 . . ?
H61B C61 H61C 109.5 . . ?
C60 C62 H62A 109.5 . . ?
C60 C62 H62B 109.5 . . ?
C60 C62 H62C 109.5 . . ?
H62A C62 H62B 109.5 . . ?
H62A C62 H62C 109.5 . . ?
H62B C62 H62C 109.5 . . ?
N2 B1 N1 125.1(6) . . ?
N3 B1 N1 127.1(7) . . ?
N3 B1 N2 107.7(6) . . ?
N5 B2 N4 127.2(6) . . ?
N6 B2 N4 124.7(6) . . ?
N6 B2 N5 108.1(5) . . ?
H1SA C1S H1SB 109.5 . . ?
H1SA C1S H1SC 109.5 . . ?
H1SB C1S H1SC 109.5 . . ?
C2S C1S H1SA 109.5 . . ?
C2S C1S H1SB 109.5 . . ?
C2S C1S H1SC 109.5 . . ?
C3S C2S C1S 122.4(12) . . ?
C3S C2S C7S 119.2(12) . . ?
C7S C2S C1S 118.4(12) . . ?
C2S C3S H3S 119.5 . . ?
C4S C3S C2S 121.0(12) . . ?
C4S C3S H3S 119.5 . . ?
C3S C4S H4S 120.8 . . ?
C3S C4S C5S 118.4(11) . . ?
C5S C4S H4S 120.8 . . ?
C4S C5S H5S 120.7 . . ?
C6S C5S C4S 118.6(10) . . ?
C6S C5S H5S 120.7 . . ?
C5S C6S H6S 119.9 . . ?
C7S C6S C5S 120.3(10) . . ?
C7S C6S H6S 119.9 . . ?
C2S C7S H7S 118.8 . . ?
C6S C7S C2S 122.5(11) . . ?
C6S C7S H7S 118.8 . . ?
H8SA C8S H8SB 109.5 . . ?
H8SA C8S H8SC 109.5 . . ?
H8SB C8S H8SC 109.5 . . ?
C9S C8S H8SA 109.5 . . ?
C9S C8S H8SB 109.5 . . ?
C9S C8S H8SC 109.5 . . ?
C10S C9S C8S 120.3(7) . . ?
C10S C9S C14S 120.0 . . ?
C14S C9S C8S 119.7(7) . . ?
C9S C10S H10S 120.0 . . ?
C11S C10S C9S 120.0 . . ?
C11S C10S H10S 120.0 . . ?
C10S C11S H11S 120.0 . . ?
C10S C11S C12S 120.0 . . ?
C12S C11S H11S 120.0 . . ?
C11S C12S H12S 120.0 . . ?
C11S C12S C13S 120.0 . . ?
C13S C12S H12S 120.0 . . ?
C12S C13S H13S 120.0 . . ?
C14S C13S C12S 120.0 . . ?
C14S C13S H13S 120.0 . . ?
C9S C14S H14S 120.0 . . ?
C13S C14S C9S 120.0 . . ?
C13S C14S H14S 120.0 . . ?
H15D C15S H15E 109.5 . . ?
H15D C15S H15F 109.5 . . ?
H15E C15S H15F 109.5 . . ?
C16S C15S H15D 109.5 . . ?
C16S C15S H15E 109.5 . . ?
C16S C15S H15F 109.5 . . ?
C16S C21S H21S 120.0 . . ?
C16S C21S C20S 120.0 . . ?
C20S C21S H21S 120.0 . . ?
C21S C16S C15S 119.3(7) . . ?
C21S C16S C17S 120.0 . . ?
C17S C16S C15S 120.6(7) . . ?
C16S C17S H17S 120.0 . . ?
C16S C17S C18S 120.0 . . ?
C18S C17S H17S 120.0 . . ?
C17S C18S H18S 120.0 . . ?
C19S C18S C17S 120.0 . . ?
C19S C18S H18S 120.0 . . ?
C18S C19S H19S 120.0 . . ?
C20S C19S C18S 120.0 . . ?
C20S C19S H19S 120.0 . . ?
C21S C20S H20S 120.0 . . ?
C19S C20S C21S 120.0 . . ?
C19S C20S H20S 120.0 . . ?

loop_
_geom_bond_atom_site_label_1
_geom_bond_atom_site_label_2
_geom_bond_distance
_geom_bond_site_symmetry_2
_geom_bond_publ_flag
C91 O8 1.314(12) . ?
C91 C92 1.516(18) . ?
C91 C93 1.565(9) . ?
C91 C94 1.511(17) . ?
C91 C95 1.551(17) . ?
C91 C96 1.480(17) . ?
C91 C97 1.560(10) . ?
Al2 O5 1.707(7) . ?
Al2 O6 1.695(6) . ?
Al2 O7 1.688(7) . ?
Al2 O8 1.692(7) . ?
F37 C80 1.310(12) . ?
F38 C80 1.296(12) . ?
F39 C80 1.341(12) . ?
F40 C81 1.308(12) . ?
F41 C81 1.322(12) . ?
F42 C81 1.291(12) . ?
F43 C82 1.342(13) . ?
F44 C82 1.304(12) . ?
F45 C82 1.329(12) . ?
F46 C84 1.305(11) . ?
F47 C84 1.284(11) . ?
F48 C84 1.292(11) . ?
F49 C85 1.278(12) . ?
F50 C85 1.308(11) . ?
F51 C85 1.287(11) . ?
F52 C86 1.313(11) . ?
F53 C86 1.326(11) . ?
F54 C86 1.342(11) . ?
F55 C88 1.327(12) . ?
F56 C88 1.383(12) . ?
F57 C88 1.394(12) . ?
F58 C89 1.398(13) . ?
F59 C89 1.321(12) . ?
F60 C89 1.387(12) . ?
F61 C90 1.313(12) . ?
F62 C90 1.358(12) . ?
F63 C90 1.335(12) . ?
F64 C92 1.346(17) . ?
F65 C92 1.330(17) . ?
F66 C92 1.382(16) . ?
F67 C93 1.423(15) . ?
F68 C93 1.407(16) . ?
F69 C93 1.421(15) . ?
F70 C94 1.320(16) . ?
F71 C94 1.285(16) . ?
F72 C94 1.287(17) . ?
O5 C79 1.299(12) . ?
O6 C83 1.308(10) . ?
O7 C87 1.302(12) . ?
C79 C80 1.520(13) . ?
C79 C81 1.545(14) . ?
C79 C82 1.543(14) . ?
C83 C84 1.534(11) . ?
C83 C85 1.505(12) . ?
C83 C86 1.538(12) . ?
C87 C88 1.526(14) . ?
C87 C89 1.557(15) . ?
C87 C90 1.541(9) . ?
F73 C95 1.350(16) . ?
F74 C95 1.314(16) . ?
F75 C95 1.378(16) . ?
F76 C96 1.296(16) . ?
F77 C96 1.286(17) . ?
F78 C96 1.289(16) . ?
F79 C97 1.371(15) . ?
F80 C97 1.392(16) . ?
F81 C97 1.406(15) . ?
Al1 O1 1.687(6) . ?
Al1 O2 1.700(6) . ?
Al1 O3 1.703(6) . ?
Al1 O4 1.721(6) . ?
F1 C64 1.251(12) . ?
F2 C64 1.313(13) . ?
F3 C64 1.319(12) . ?
F4 C65 1.348(12) . ?
F5 C65 1.282(12) . ?
F6 C65 1.303(12) . ?
F7 C66 1.362(11) . ?
F8 C66 1.323(11) . ?
F9 C66 1.345(11) . ?
F10 C68 1.402(12) . ?
F11 C68 1.328(11) . ?
F12 C68 1.306(11) . ?
F13 C69 1.271(12) . ?
F14 C69 1.318(13) . ?
F15 C69 1.324(12) . ?
F16 C70 1.358(12) . ?
F17 C70 1.372(12) . ?
F18 C70 1.372(12) . ?
F19 C72 1.315(12) . ?
F20 C72 1.344(13) . ?
F21 C72 1.339(13) . ?
F22 C73 1.293(11) . ?
F23 C73 1.335(11) . ?
F24 C73 1.319(10) . ?
F25 C74 1.338(13) . ?
F26 C74 1.298(12) . ?
F27 C74 1.336(11) . ?
F28 C76 1.380(12) . ?
F29 C76 1.302(12) . ?
F30 C76 1.341(11) . ?
F31 C77 1.393(12) . ?
F32 C77 1.327(12) . ?
F33 C77 1.386(12) . ?
F34 C78 1.308(11) . ?
F35 C78 1.328(11) . ?
F36 C78 1.348(12) . ?
O1 C63 1.342(11) . ?
O2 C67 1.343(12) . ?
O3 C71 1.362(10) . ?
O4 C75 1.343(12) . ?
C63 C64 1.619(14) . ?
C63 C65 1.520(14) . ?
C63 C66 1.507(13) . ?
C67 C68 1.501(14) . ?
C67 C69 1.567(15) . ?
C67 C70 1.484(15) . ?
C71 C72 1.502(14) . ?
C71 C73 1.538(8) . ?
C71 C74 1.543(14) . ?
C75 C76 1.529(14) . ?
C75 C77 1.567(14) . ?
C75 C78 1.539(14) . ?
N1 C3 1.349(9) . ?
N1 C5 1.358(9) . ?
N1 B1 1.514(9) . ?
N2 C7 1.414(9) . ?
N2 C20 1.461(9) . ?
N2 B1 1.406(10) . ?
N3 C6 1.404(10) . ?
N3 C8 1.453(9) . ?
N3 B1 1.398(9) . ?
N4 C34 1.343(9) . ?
N4 C36 1.402(9) . ?
N4 B2 1.508(8) . ?
N5 C38 1.400(8) . ?
N5 C51 1.434(8) . ?
N5 B2 1.414(9) . ?
N6 C37 1.390(8) . ?
N6 C39 1.449(8) . ?
N6 B2 1.411(9) . ?
C1 C2 1.360(9) . ?
C1 C4 1.403(9) . ?
C1 C32 1.479(8) . ?
C2 H2 0.9500 . ?
C2 C3 1.363(10) . ?
C3 H3 0.9500 . ?
C4 H4 0.9500 . ?
C4 C5 1.357(10) . ?
C5 H5 0.9500 . ?
C6 H6 0.9500 . ?
C6 C7 1.325(11) . ?
C7 H7 0.9500 . ?
C8 C9 1.406(12) . ?
C8 C13 1.365(12) . ?
C9 C10 1.401(12) . ?
C9 C14 1.512(14) . ?
C10 H10 0.9500 . ?
C10 C11 1.382(14) . ?
C11 H11 0.9500 . ?
C11 C12 1.291(14) . ?
C12 H12 0.9500 . ?
C12 C13 1.430(12) . ?
C13 C17 1.536(13) . ?
C14 H14 1.0000 . ?
C14 C15 1.522(17) . ?
C14 C16 1.550(17) . ?
C15 H15A 0.9800 . ?
C15 H15B 0.9800 . ?
C15 H15C 0.9800 . ?
C16 H16A 0.9800 . ?
C16 H16B 0.9800 . ?
C16 H16C 0.9800 . ?
C17 H17 1.0000 . ?
C17 C18 1.47(2) . ?
C17 C19 1.447(15) . ?
C18 H18A 0.9800 . ?
C18 H18B 0.9800 . ?
C18 H18C 0.9800 . ?
C19 H19A 0.9800 . ?
C19 H19B 0.9800 . ?
C19 H19C 0.9800 . ?
C20 C21 1.394(11) . ?
C20 C25 1.399(11) . ?
C21 C22 1.418(12) . ?
C21 C26 1.487(13) . ?
C22 H22 0.9500 . ?
C22 C23 1.328(13) . ?
C23 H23 0.9500 . ?
C23 C24 1.360(13) . ?
C24 H24 0.9500 . ?
C24 C25 1.401(12) . ?
C25 C29 1.541(12) . ?
C26 H26 1.0000 . ?
C26 C27 1.560(16) . ?
C26 C28 1.515(15) . ?
C27 H27A 0.9800 . ?
C27 H27B 0.9800 . ?
C27 H27C 0.9800 . ?
C28 H28A 0.9800 . ?
C28 H28B 0.9800 . ?
C28 H28C 0.9800 . ?
C29 H29 1.0000 . ?
C29 C30 1.513(15) . ?
C29 C31 1.567(16) . ?
C30 H30A 0.9800 . ?
C30 H30B 0.9800 . ?
C30 H30C 0.9800 . ?
C31 H31A 0.9800 . ?
C31 H31B 0.9800 . ?
C31 H31C 0.9800 . ?
C32 C33 1.386(9) . ?
C32 C35 1.408(9) . ?
C33 H33 0.9500 . ?
C33 C34 1.371(10) . ?
C34 H34 0.9500 . ?
C35 H35 0.9500 . ?
C35 C36 1.338(10) . ?
C36 H36 0.9500 . ?
C37 H37 0.9500 . ?
C37 C38 1.357(10) . ?
C38 H38 0.9500 . ?
C39 C40 1.376(10) . ?
C39 C44 1.392(10) . ?
C40 C41 1.408(10) . ?
C40 C45 1.517(11) . ?
C41 H41 0.9500 . ?
C41 C42 1.352(11) . ?
C42 H42 0.9500 . ?
C42 C43 1.356(11) . ?
C43 H43 0.9500 . ?
C43 C44 1.429(10) . ?
C44 C48 1.506(10) . ?
C45 H45 1.0000 . ?
C45 C46 1.508(13) . ?
C45 C47 1.502(12) . ?
C46 H46A 0.9800 . ?
C46 H46B 0.9800 . ?
C46 H46C 0.9800 . ?
C47 H47A 0.9800 . ?
C47 H47B 0.9800 . ?
C47 H47C 0.9800 . ?
C48 H48 1.0000 . ?
C48 C49 1.500(12) . ?
C48 C50 1.510(13) . ?
C49 H49A 0.9800 . ?
C49 H49B 0.9800 . ?
C49 H49C 0.9800 . ?
C50 H50A 0.9800 . ?
C50 H50B 0.9800 . ?
C50 H50C 0.9800 . ?
C51 C52 1.376(11) . ?
C51 C56 1.414(11) . ?
C52 C53 1.406(11) . ?
C52 C57 1.523(12) . ?
C53 H53 0.9500 . ?
C53 C54 1.360(13) . ?
C54 H54 0.9500 . ?
C54 C55 1.388(12) . ?
C55 H55 0.9500 . ?
C55 C56 1.379(11) . ?
C56 C60 1.538(12) . ?
C57 H57 1.0000 . ?
C57 C58 1.461(17) . ?
C57 C59 1.558(16) . ?
C58 H58A 0.9800 . ?
C58 H58B 0.9800 . ?
C58 H58C 0.9800 . ?
C59 H59A 0.9800 . ?
C59 H59B 0.9800 . ?
C59 H59C 0.9800 . ?
C60 H60 1.0000 . ?
C60 C61 1.495(15) . ?
C60 C62 1.537(17) . ?
C61 H61A 0.9800 . ?
C61 H61B 0.9800 . ?
C61 H61C 0.9800 . ?
C62 H62A 0.9800 . ?
C62 H62B 0.9800 . ?
C62 H62C 0.9800 . ?
C1S H1SA 0.9800 . ?
C1S H1SB 0.9800 . ?
C1S H1SC 0.9800 . ?
C1S C2S 1.530(10) . ?
C2S C3S 1.361(18) . ?
C2S C7S 1.389(16) . ?
C3S H3S 0.9500 . ?
C3S C4S 1.351(17) . ?
C4S H4S 0.9500 . ?
C4S C5S 1.485(16) . ?
C5S H5S 0.9500 . ?
C5S C6S 1.344(15) . ?
C6S H6S 0.9500 . ?
C6S C7S 1.338(14) . ?
C7S H7S 0.9500 . ?
C8S H8SA 0.9800 . ?
C8S H8SB 0.9800 . ?
C8S H8SC 0.9800 . ?
C8S C9S 1.546(10) . ?
C9S C10S 1.3900 . ?
C9S C14S 1.3900 . ?
C10S H10S 0.9500 . ?
C10S C11S 1.3900 . ?
C11S H11S 0.9500 . ?
C11S C12S 1.3900 . ?
C12S H12S 0.9500 . ?
C12S C13S 1.3900 . ?
C13S H13S 0.9500 . ?
C13S C14S 1.3900 . ?
C14S H14S 0.9500 . ?
C15S H15D 0.9800 . ?
C15S H15E 0.9800 . ?
C15S H15F 0.9800 . ?
C15S C16S 1.525(10) . ?
C21S H21S 0.9500 . ?
C21S C16S 1.3900 . ?
C21S C20S 1.3900 . ?
C16S C17S 1.3900 . ?
C17S H17S 0.9500 . ?
C17S C18S 1.3900 . ?
C18S H18S 0.9500 . ?
C18S C19S 1.3900 . ?
C19S H19S 0.9500 . ?
C19S C20S 1.3900 . ?
C20S H20S 0.9500 . ?

loop_
_twin_individual_id
_twin_individual_mass_fraction_refined
1 0.5765(17)
2 0.4235(17)
